data_7205631
loop_
_publ_author_name
'Le\'sniewska, Barbara'
'Danylyuk, Oksana'
'Suwinska, Kinga'
'Wojciechowski, Tomasz'
'Coleman, Anthony W.'

_publ_section_title
;
 Supramolecular versatility in the solid-state complexes of
 para-sulphonatocalix[4]arene with phenanthroline
;
_journal_issue 9
_journal_name_full CrystEngComm
_journal_page_first 3265
_journal_paper_doi 10.1039/c0ce00515k
_journal_volume 13
_journal_year 2011
_chemical_formula_moiety '2(C28 H20 O16 S4)4-,(C12 H10 N2)2+, 3(C12 H9 N2)1+, (Al 6(H2 O))3+, 18(H2 O)'
_chemical_formula_sum 'C104 H111 Al N8 O56.95 S8'
_chemical_formula_weight 2667.72
_chemical_name_systematic
;
?
;
_space_group_IT_number 2
_symmetry_cell_setting triclinic
_symmetry_space_group_name_Hall '-P 1'
_symmetry_space_group_name_H-M 'P -1'
_atom_sites_solution_hydrogens geom
_atom_sites_solution_primary direct
_atom_sites_solution_secondary difmap
_audit_creation_method SHELXL-97
_cell_angle_alpha 71.799(2)
_cell_angle_beta 85.778(2)
_cell_angle_gamma 71.8040(10)
_cell_formula_units_Z 2
_cell_length_a 14.9590(3)
_cell_length_b 17.5000(5)
_cell_length_c 24.0040(7)
_cell_measurement_reflns_used 21458
_cell_measurement_temperature 100(2)
_cell_measurement_theta_max 24.71
_cell_measurement_theta_min 2.55
_cell_volume 5668.9(3)
_computing_cell_refinement 'Denzo and Scalepak (Otwinowski & Minor, 1997)'
_computing_data_collection 'Collect data collection software (Nonius B.V., 1998)'
_computing_data_reduction 'Denzo and Scalepak (Otwinowski & Minor, 1997)'
_computing_structure_refinement 'SHELXL-97 (Sheldrick, 2008)'
_computing_structure_solution 'SHELXS-97 (Sheldrick, 1990)'
_diffrn_ambient_temperature 100(2)
_diffrn_detector_area_resol_mean 8.3
_diffrn_measured_fraction_theta_full 0.997
_diffrn_measured_fraction_theta_max 0.997
_diffrn_measurement_device_type KappaApexII
_diffrn_measurement_method '\f and \w scans'
_diffrn_radiation_monochromator graphite
_diffrn_radiation_source 'fine-focus sealed tube'
_diffrn_radiation_type MoK\a
_diffrn_radiation_wavelength 0.71073
_diffrn_reflns_av_R_equivalents 0.0000
_diffrn_reflns_av_sigmaI/netI 0.0746
_diffrn_reflns_limit_h_max 17
_diffrn_reflns_limit_h_min 0
_diffrn_reflns_limit_k_max 20
_diffrn_reflns_limit_k_min -19
_diffrn_reflns_limit_l_max 28
_diffrn_reflns_limit_l_min -27
_diffrn_reflns_number 19281
_diffrn_reflns_theta_full 24.71
_diffrn_reflns_theta_max 24.71
_diffrn_reflns_theta_min 2.55
_exptl_absorpt_coefficient_mu 0.274
_exptl_absorpt_correction_type none
_exptl_crystal_colour yellowish
_exptl_crystal_density_diffrn 1.563
_exptl_crystal_density_method 'not measured'
_exptl_crystal_description needle
_exptl_crystal_F_000 2775
_exptl_crystal_size_max 0.55
_exptl_crystal_size_mid 0.10
_exptl_crystal_size_min 0.08
_refine_diff_density_max 1.182
_refine_diff_density_min -0.553
_refine_diff_density_rms 0.101
_refine_ls_extinction_method none
_refine_ls_goodness_of_fit_ref 1.029
_refine_ls_hydrogen_treatment mixed
_refine_ls_matrix_type full
_refine_ls_number_parameters 1777
_refine_ls_number_reflns 19281
_refine_ls_number_restraints 19
_refine_ls_restrained_S_all 1.029
_refine_ls_R_factor_all 0.1247
_refine_ls_R_factor_gt 0.0798
_refine_ls_shift/su_max 0.008
_refine_ls_shift/su_mean 0.000
_refine_ls_structure_factor_coef Fsqd
_refine_ls_weighting_details 'calc w=1/[\s^2^(Fo^2^)+(0.0702P)^2^+24.9656P] where P=(Fo^2^+2Fc^2^)/3'
_refine_ls_weighting_scheme calc
_refine_ls_wR_factor_gt 0.1715
_refine_ls_wR_factor_ref 0.1909
_reflns_number_gt 13377
_reflns_number_total 19281
_reflns_threshold_expression >2\s(I)
_cod_data_source_file c0ce00515k.txt
_cod_data_source_block phe_al
_cod_database_code 7205631

loop_
_symmetry_equiv_pos_as_xyz
'x, y, z'
'-x, -y, -z'

loop_
_atom_site_label
_atom_site_type_symbol
_atom_site_fract_x
_atom_site_fract_y
_atom_site_fract_z
_atom_site_U_iso_or_equiv
_atom_site_adp_type
_atom_site_occupancy
_atom_site_symmetry_multiplicity
_atom_site_calc_flag
_atom_site_refinement_flags
_atom_site_disorder_assembly
_atom_site_disorder_group
S1C S 0.54298(9) 0.67123(8) 0.44313(6) 0.0200(3) Uani 1 1 d . . .
S1A1 S -0.32157(8) 1.39381(8) 0.17357(5) 0.0172(3) Uani 1 1 d . . .
S1C1 S 0.02938(9) 1.14236(8) 0.44927(6) 0.0198(3) Uani 1 1 d . . .
S1D1 S 0.19809(9) 1.38105(8) 0.16766(6) 0.0202(3) Uani 1 1 d . . .
S1B1 S -0.41083(9) 1.04940(8) 0.38218(6) 0.0187(3) Uani 1 1 d . . .
S1A S 0.18141(9) 0.89735(8) 0.15409(6) 0.0246(3) Uani 1 1 d . . .
S1D S 0.69345(10) 0.89477(9) 0.14211(7) 0.0305(3) Uani 1 1 d . . .
S1B S 0.09062(9) 0.55268(8) 0.38004(6) 0.0224(3) Uani 1 1 d . . .
Al1 Al 0.23682(11) 1.25063(10) 0.49213(7) 0.0243(4) Uani 1 1 d . . .
O3A1 O -0.4041(2) 1.3709(2) 0.20073(15) 0.0215(8) Uani 1 1 d . . .
O1C1 O 0.0997(2) 0.9397(2) 0.28676(15) 0.0195(8) Uani 1 1 d . . .
H1C1 H 0.1341 0.9545 0.2588 0.029 Uiso 1 1 calc R . .
O1C O 0.6070(2) 0.4489(2) 0.29528(14) 0.0186(8) Uani 1 1 d . . .
H1C H 0.6424 0.4603 0.2671 0.028 Uiso 1 1 calc R . .
O6W O 0.2483(3) 1.1554(2) 0.46892(17) 0.0248(8) Uani 1 1 d D . .
H6W1 H 0.207(3) 1.131(4) 0.478(3) 0.037 Uiso 1 1 d D . .
H6W2 H 0.275(4) 1.151(4) 0.4378(16) 0.037 Uiso 1 1 d D . .
O4C O 0.6153(2) 0.6181(2) 0.48913(15) 0.0212(8) Uani 1 1 d . . .
O4C1 O 0.1083(2) 1.0939(2) 0.49179(14) 0.0207(8) Uani 1 1 d . . .
O1A O 0.4432(2) 0.5877(2) 0.11596(15) 0.0198(8) Uani 1 1 d . . .
H1A H 0.4217 0.5466 0.1254 0.030 Uiso 1 1 calc R . .
O5W O 0.2274(3) 1.3449(2) 0.51642(19) 0.0295(9) Uani 1 1 d . . .
H5W1 H 0.283(5) 1.358(4) 0.514(3) 0.044 Uiso 1 1 d . . .
H5W2 H 0.208(5) 1.340(4) 0.548(3) 0.044 Uiso 1 1 d . . .
O3C O 0.5637(2) 0.7493(2) 0.40939(15) 0.0228(8) Uani 1 1 d . . .
O1B1 O -0.0758(2) 0.9924(2) 0.23688(14) 0.0214(8) Uani 1 1 d . . .
H1B1 H -0.0251 0.9713 0.2567 0.032 Uiso 1 1 calc R . .
O2A1 O -0.2653(2) 1.4074(2) 0.21441(14) 0.0186(8) Uani 1 1 d . . .
O1A1 O -0.0659(2) 1.0959(2) 0.11673(15) 0.0187(8) Uani 1 1 d . . .
H1A1 H -0.0878 1.0550 0.1250 0.028 Uiso 1 1 calc R . .
O4A1 O -0.3445(2) 1.4630(2) 0.11926(14) 0.0201(8) Uani 1 1 d . . .
O1D O 0.5806(2) 0.5874(2) 0.18842(14) 0.0196(8) Uani 1 1 d . . .
H1D H 0.5534 0.5872 0.1591 0.029 Uiso 1 1 calc R . .
O2C O 0.4491(2) 0.6861(2) 0.46654(15) 0.0265(9) Uani 1 1 d . . .
O2C1 O -0.0608(2) 1.1433(2) 0.47520(16) 0.0276(9) Uani 1 1 d . . .
O3A O 0.0945(3) 0.8802(3) 0.17562(18) 0.0339(10) Uani 1 1 d . . .
O2D1 O 0.2971(2) 1.3536(2) 0.15176(16) 0.0263(9) Uani 1 1 d . . .
O3C1 O 0.0362(3) 1.2266(2) 0.41802(16) 0.0269(9) Uani 1 1 d . . .
O1D1 O 0.0786(2) 1.0840(2) 0.18513(15) 0.0195(8) Uani 1 1 d . . .
H1D1 H 0.0445 1.0915 0.1564 0.029 Uiso 1 1 calc R . .
O4W O 0.3318(3) 1.1821(2) 0.54930(16) 0.0251(9) Uani 1 1 d . . .
H4W1 H 0.361(5) 1.199(4) 0.564(3) 0.038 Uiso 1 1 d . . .
O3B1 O -0.4192(2) 1.1324(2) 0.38909(16) 0.0265(9) Uani 1 1 d . . .
O1B O 0.4341(2) 0.4946(2) 0.24374(14) 0.0210(8) Uani 1 1 d . . .
H1B H 0.4842 0.4764 0.2640 0.032 Uiso 1 1 calc R . .
O2B1 O -0.4894(2) 1.0545(2) 0.34837(16) 0.0276(9) Uani 1 1 d . . .
O3W O 0.3247(3) 1.2812(3) 0.43725(19) 0.0286(9) Uani 1 1 d . . .
H3W1 H 0.310(4) 1.301(4) 0.397(3) 0.043 Uiso 1 1 d . . .
H3W2 H 0.368(5) 1.284(4) 0.447(3) 0.043 Uiso 1 1 d . . .
O1W O 0.1477(3) 1.2220(3) 0.5492(2) 0.0382(11) Uani 1 1 d D . .
H1W1 H 0.099(3) 1.219(5) 0.540(3) 0.057 Uiso 1 1 d D . .
O4B O 0.0619(2) 0.4775(2) 0.38702(17) 0.0307(9) Uani 1 1 d . . .
O4B1 O -0.3947(3) 0.9832(2) 0.43784(15) 0.0268(9) Uani 1 1 d . . .
O4D1 O 0.1408(3) 1.4525(2) 0.12282(16) 0.0303(9) Uani 1 1 d . . .
O2A O 0.2292(2) 0.9126(2) 0.19846(16) 0.0259(9) Uani 1 1 d . . .
O3B O 0.1087(3) 0.5620(3) 0.43502(17) 0.0327(9) Uani 1 1 d . . .
O4D O 0.7092(3) 0.9244(2) 0.07956(17) 0.0335(10) Uani 1 1 d . . .
O2D O 0.7755(3) 0.8751(2) 0.17835(17) 0.0329(9) Uani 1 1 d . . .
O3D1 O 0.1912(2) 1.3923(2) 0.22571(15) 0.0249(8) Uani 1 1 d . . .
O4A O 0.1715(3) 0.9622(2) 0.09860(16) 0.0368(10) Uani 1 1 d . . .
O2W O 0.1398(3) 1.3137(3) 0.4354(2) 0.0409(12) Uani 1 1 d . . .
H2W1 H 0.104(5) 1.288(5) 0.424(3) 0.061 Uiso 1 1 d . . .
H2W2 H 0.136(5) 1.360(5) 0.428(3) 0.061 Uiso 1 1 d . . .
O2B O 0.0220(3) 0.6268(2) 0.34200(18) 0.0360(10) Uani 1 1 d . . .
C2C C 0.5010(3) 0.5577(3) 0.4009(2) 0.0182(11) Uani 1 1 d . . .
H2C H 0.4545 0.5553 0.4300 0.022 Uiso 1 1 calc R . .
C4B C 0.2839(3) 0.5018(3) 0.3711(2) 0.0182(11) Uani 1 1 d . . .
H4B H 0.2871 0.4876 0.4126 0.022 Uiso 1 1 calc R . .
C4C C 0.6177(3) 0.6193(3) 0.3502(2) 0.0174(11) Uani 1 1 d . . .
H4C H 0.6507 0.6593 0.3450 0.021 Uiso 1 1 calc R . .
C2B1 C -0.3176(3) 1.0560(3) 0.2795(2) 0.0169(11) Uani 1 1 d . . .
H2B1 H -0.3781 1.0839 0.2611 0.020 Uiso 1 1 calc R . .
C6B C 0.3594(3) 0.5082(3) 0.2788(2) 0.0169(11) Uani 1 1 d . . .
C4D1 C 0.0904(3) 1.3009(3) 0.1330(2) 0.0183(11) Uani 1 1 d . . .
H4D1 H 0.0646 1.3531 0.1034 0.022 Uiso 1 1 calc R . .
C3C1 C 0.0456(4) 1.0878(3) 0.3967(2) 0.0186(11) Uani 1 1 d . . .
O3D O 0.6107(3) 0.9536(3) 0.1591(2) 0.0405(11) Uani 1 1 d . . .
C5B1 C -0.1396(3) 0.9706(3) 0.3351(2) 0.0175(11) Uani 1 1 d . . .
C4A1 C -0.2742(3) 1.2313(3) 0.1695(2) 0.0168(11) Uani 1 1 d . . .
H4A1 H -0.3326 1.2303 0.1877 0.020 Uiso 1 1 calc R . .
C6D1 C 0.1014(3) 1.1549(3) 0.1790(2) 0.0171(11) Uani 1 1 d . . .
C5B C 0.3670(3) 0.4855(3) 0.3399(2) 0.0189(11) Uani 1 1 d . . .
C7B1 C -0.0439(3) 0.9246(3) 0.3656(2) 0.0160(10) Uani 1 1 d . . .
H7B1 H -0.0088 0.8806 0.3474 0.019 Uiso 1 1 calc R . .
H7B2 H -0.0526 0.8960 0.4073 0.019 Uiso 1 1 calc R . .
C3B1 C -0.3094(3) 1.0279(3) 0.3404(2) 0.0170(11) Uani 1 1 d . . .
C2A1 C -0.1641(3) 1.3074(3) 0.1279(2) 0.0173(11) Uani 1 1 d . . .
H2A1 H -0.1471 1.3579 0.1180 0.021 Uiso 1 1 calc R . .
C1C C 0.5183(3) 0.5043(3) 0.3660(2) 0.0173(11) Uani 1 1 d . . .
C5C C 0.6376(3) 0.5678(3) 0.3141(2) 0.0168(11) Uani 1 1 d . . .
C2D C 0.6984(4) 0.7306(3) 0.2045(2) 0.0229(12) Uani 1 1 d . . .
H2D H 0.7411 0.7322 0.2312 0.027 Uiso 1 1 calc R . .
C2A C 0.3434(4) 0.8039(3) 0.1169(2) 0.0216(12) Uani 1 1 d . . .
H2A H 0.3600 0.8548 0.1044 0.026 Uiso 1 1 calc R . .
C3B C 0.1968(3) 0.5386(3) 0.3420(2) 0.0202(11) Uani 1 1 d . . .
C7D C 0.5012(3) 0.7293(3) 0.0828(2) 0.0208(11) Uani 1 1 d . . .
H7D1 H 0.5273 0.6789 0.0694 0.025 Uiso 1 1 calc R . .
H7D2 H 0.4931 0.7799 0.0481 0.025 Uiso 1 1 calc R . .
C6C1 C 0.0836(3) 0.9928(3) 0.3205(2) 0.0176(11) Uani 1 1 d . . .
C3D1 C 0.1561(3) 1.2947(3) 0.1735(2) 0.0177(11) Uani 1 1 d . . .
C1D1 C 0.1675(3) 1.1482(3) 0.2205(2) 0.0168(11) Uani 1 1 d . . .
C2C1 C -0.0041(3) 1.0323(3) 0.4006(2) 0.0204(11) Uani 1 1 d . . .
H2C1 H -0.0504 1.0266 0.4295 0.024 Uiso 1 1 calc R . .
C6B1 C -0.1498(3) 1.0016(3) 0.2735(2) 0.0167(11) Uani 1 1 d . . .
C7D1 C -0.0081(3) 1.2392(3) 0.0894(2) 0.0185(11) Uani 1 1 d . . .
H7D3 H 0.0172 1.1925 0.0721 0.022 Uiso 1 1 calc R . .
H7D4 H -0.0162 1.2931 0.0576 0.022 Uiso 1 1 calc R . .
C6D C 0.6067(3) 0.6580(3) 0.1752(2) 0.0174(11) Uani 1 1 d . . .
C3C C 0.5519(3) 0.6140(3) 0.3930(2) 0.0180(11) Uani 1 1 d . . .
C6C C 0.5889(3) 0.5087(3) 0.3242(2) 0.0157(10) Uani 1 1 d . . .
C7C C 0.7096(3) 0.5803(3) 0.2664(2) 0.0179(11) Uani 1 1 d . . .
H7C1 H 0.7653 0.5847 0.2835 0.021 Uiso 1 1 calc R . .
H7C2 H 0.7304 0.5301 0.2524 0.021 Uiso 1 1 calc R . .
C6A C 0.3785(3) 0.6556(3) 0.1279(2) 0.0175(11) Uani 1 1 d . . .
C1C1 C 0.0139(3) 0.9842(3) 0.3618(2) 0.0171(11) Uani 1 1 d . . .
C4C1 C 0.1124(3) 1.0980(3) 0.3542(2) 0.0186(11) Uani 1 1 d . . .
H4C1 H 0.1447 1.1378 0.3516 0.022 Uiso 1 1 calc R . .
C5D1 C 0.0620(3) 1.2314(3) 0.1351(2) 0.0188(11) Uani 1 1 d . . .
C3A C 0.2580(4) 0.8029(3) 0.1429(2) 0.0217(12) Uani 1 1 d . . .
C7B C 0.4614(3) 0.4440(3) 0.3727(2) 0.0185(11) Uani 1 1 d . . .
H7B3 H 0.4505 0.4203 0.4149 0.022 Uiso 1 1 calc R . .
H7B4 H 0.4984 0.3966 0.3583 0.022 Uiso 1 1 calc R . .
C2D1 C 0.1948(3) 1.2180(3) 0.2171(2) 0.0186(11) Uani 1 1 d . . .
H2D1 H 0.2401 1.2138 0.2445 0.022 Uiso 1 1 calc R . .
C4B1 C -0.2211(3) 0.9850(3) 0.3680(2) 0.0168(11) Uani 1 1 d . . .
H4B1 H -0.2161 0.9654 0.4096 0.020 Uiso 1 1 calc R . .
C6A1 C -0.1303(3) 1.1631(3) 0.1302(2) 0.0162(11) Uani 1 1 d . . .
C7A C 0.2664(4) 0.5734(3) 0.1831(2) 0.0212(11) Uani 1 1 d . . .
H7A1 H 0.2014 0.5832 0.1701 0.025 Uiso 1 1 calc R . .
H7A2 H 0.3088 0.5275 0.1690 0.025 Uiso 1 1 calc R . .
C5A1 C -0.2150(3) 1.1581(3) 0.1583(2) 0.0161(11) Uani 1 1 d . . .
C7C1 C 0.2059(3) 1.0650(3) 0.2691(2) 0.0200(11) Uani 1 1 d . . .
H7C3 H 0.2247 1.0178 0.2519 0.024 Uiso 1 1 calc R . .
H7C4 H 0.2625 1.0656 0.2876 0.024 Uiso 1 1 calc R . .
C3D C 0.6639(4) 0.8004(3) 0.1556(2) 0.0266(12) Uani 1 1 d . . .
C1B1 C -0.2387(3) 1.0441(3) 0.2453(2) 0.0175(11) Uani 1 1 d . . .
C1A1 C -0.1041(3) 1.2366(3) 0.1157(2) 0.0140(10) Uani 1 1 d . . .
C4D C 0.6012(4) 0.7982(3) 0.1169(2) 0.0247(12) Uani 1 1 d . . .
H4D H 0.5786 0.8458 0.0833 0.030 Uiso 1 1 calc R . .
C7A1 C -0.2449(4) 1.0790(3) 0.1794(2) 0.0196(11) Uani 1 1 d . . .
H7A3 H -0.3104 1.0922 0.1658 0.024 Uiso 1 1 calc R . .
H7A4 H -0.2039 1.0359 0.1623 0.024 Uiso 1 1 calc R . .
C5D C 0.5710(4) 0.7290(3) 0.1257(2) 0.0202(11) Uani 1 1 d . . .
C5C1 C 0.1327(3) 1.0508(3) 0.3155(2) 0.0176(11) Uani 1 1 d . . .
C1D C 0.6712(4) 0.6583(3) 0.2148(2) 0.0206(11) Uani 1 1 d . . .
C2B C 0.1912(3) 0.5610(3) 0.2813(2) 0.0207(11) Uani 1 1 d . . .
H2B H 0.1314 0.5864 0.2617 0.025 Uiso 1 1 calc R . .
C3A1 C -0.2496(3) 1.3045(3) 0.1550(2) 0.0173(11) Uani 1 1 d . . .
C1B C 0.2721(3) 0.5467(3) 0.2487(2) 0.0199(11) Uani 1 1 d . . .
C5A C 0.2939(3) 0.6534(3) 0.1561(2) 0.0210(11) Uani 1 1 d . . .
C4A C 0.2338(4) 0.7289(3) 0.1631(2) 0.0219(12) Uani 1 1 d . . .
H4A H 0.1756 0.7293 0.1819 0.026 Uiso 1 1 calc R . .
C1A C 0.4055(4) 0.7294(3) 0.1091(2) 0.0209(11) Uani 1 1 d . . .
N1R N -0.4267(3) 1.3171(3) 0.03977(18) 0.0230(10) Uani 1 1 d . . .
N2R N -0.2831(3) 1.3779(3) -0.01416(18) 0.0208(10) Uani 1 1 d . . .
H2R H -0.3360 1.4112 -0.0053 0.025 Uiso 1 1 calc R . .
C12R C -0.1176(4) 1.2749(3) -0.0415(2) 0.0236(12) Uani 1 1 d . . .
H12R H -0.0601 1.2395 -0.0510 0.028 Uiso 1 1 calc R . .
C6R C -0.2730(4) 1.2943(3) -0.0013(2) 0.0190(11) Uani 1 1 d . . .
C7R C -0.1887(4) 1.2406(3) -0.0151(2) 0.0219(12) Uani 1 1 d . . .
C8R C -0.1789(4) 1.1524(3) -0.0021(2) 0.0240(12) Uani 1 1 d . . .
H8R H -0.1224 1.1159 -0.0117 0.029 Uiso 1 1 calc R . .
C10R C -0.2163(4) 1.4113(3) -0.0396(2) 0.0244(12) Uani 1 1 d . . .
H10R H -0.2266 1.4702 -0.0481 0.029 Uiso 1 1 calc R . .
C2R C -0.3344(4) 1.1746(3) 0.0385(2) 0.0226(12) Uani 1 1 d . . .
C3R C -0.4071(4) 1.1436(4) 0.0667(2) 0.0249(12) Uani 1 1 d . . .
H3R H -0.4023 1.0856 0.0751 0.030 Uiso 1 1 calc R . .
C1R C -0.3476(4) 1.2619(3) 0.0260(2) 0.0206(11) Uani 1 1 d . . .
C11R C -0.1311(4) 1.3606(4) -0.0539(2) 0.0261(12) Uani 1 1 d . . .
H11R H -0.0832 1.3845 -0.0719 0.031 Uiso 1 1 calc R . .
C9R C -0.2475(4) 1.1206(3) 0.0234(2) 0.0245(12) Uani 1 1 d . . .
H9R H -0.2391 1.0620 0.0316 0.029 Uiso 1 1 calc R . .
C4R C -0.4854(4) 1.1987(4) 0.0818(2) 0.0280(13) Uani 1 1 d . . .
H4R H -0.5349 1.1790 0.1020 0.034 Uiso 1 1 calc R . .
C5R C -0.4919(4) 1.2836(4) 0.0676(2) 0.0261(12) Uani 1 1 d . . .
H5R H -0.5470 1.3202 0.0785 0.031 Uiso 1 1 calc R . .
N2Y N 0.9168(3) 0.3130(3) 0.30563(18) 0.0203(10) Uani 1 1 d . . .
H2Y H 0.9447 0.3508 0.3048 0.024 Uiso 1 1 calc R . .
N1Y N 0.8681(3) 0.4131(3) 0.3776(2) 0.0276(11) Uani 1 1 d . . .
C7Y C 0.8018(4) 0.2460(3) 0.3454(2) 0.0196(11) Uani 1 1 d . . .
C12Y C 0.8314(4) 0.1967(3) 0.3069(2) 0.0222(12) Uani 1 1 d . . .
H12Y H 0.8009 0.1564 0.3070 0.027 Uiso 1 1 calc R . .
C2Y C 0.7480(4) 0.3467(3) 0.4210(2) 0.0232(12) Uani 1 1 d . . .
C6Y C 0.8466(3) 0.3050(3) 0.3433(2) 0.0184(11) Uani 1 1 d . . .
C3Y C 0.7239(4) 0.3980(3) 0.4583(2) 0.0258(12) Uani 1 1 d . . .
H3Y H 0.6748 0.3938 0.4855 0.031 Uiso 1 1 calc R . .
C5Y C 0.8431(4) 0.4600(4) 0.4139(3) 0.0349(15) Uani 1 1 d . . .
H5Y H 0.8753 0.4997 0.4119 0.042 Uiso 1 1 calc R . .
C9Y C 0.7032(4) 0.2848(3) 0.4224(2) 0.0256(12) Uani 1 1 d . . .
H9Y H 0.6547 0.2776 0.4496 0.031 Uiso 1 1 calc R . .
C8Y C 0.7273(4) 0.2367(3) 0.3866(2) 0.0238(12) Uani 1 1 d . . .
H8Y H 0.6957 0.1967 0.3883 0.029 Uiso 1 1 calc R . .
C1Y C 0.8208(3) 0.3570(3) 0.3820(2) 0.0194(11) Uani 1 1 d . . .
C11Y C 0.9034(4) 0.2062(3) 0.2695(2) 0.0221(12) Uani 1 1 d . . .
H11Y H 0.9240 0.1724 0.2440 0.027 Uiso 1 1 calc R . .
C4Y C 0.7721(4) 0.4537(4) 0.4546(2) 0.0296(13) Uani 1 1 d . . .
H4Y H 0.7574 0.4883 0.4797 0.036 Uiso 1 1 calc R . .
C10Y C 0.9456(4) 0.2661(3) 0.2697(2) 0.0239(12) Uani 1 1 d . . .
H10Y H 0.9956 0.2738 0.2439 0.029 Uiso 1 1 calc R . .
N1X N 0.3914(3) 0.9051(3) 0.38608(19) 0.0230(10) Uani 1 1 d . . .
H1X H 0.4379 0.9077 0.3616 0.028 Uiso 1 1 calc R . .
C2X C 0.2583(3) 0.8567(3) 0.4202(2) 0.0203(11) Uani 1 1 d . . .
C6X C 0.3521(4) 0.8121(3) 0.3408(2) 0.0217(12) Uani 1 1 d . . .
C5X C 0.3793(4) 0.9453(3) 0.4257(2) 0.0227(12) Uani 1 1 d . . .
H5X H 0.4223 0.9742 0.4283 0.027 Uiso 1 1 calc R . .
C1X C 0.3339(4) 0.8597(3) 0.3820(2) 0.0208(11) Uani 1 1 d . . .
C8X C 0.2207(4) 0.7586(3) 0.3808(2) 0.0263(13) Uani 1 1 d . . .
H8X H 0.1836 0.7233 0.3811 0.032 Uiso 1 1 calc R . .
C9X C 0.2011(4) 0.8054(3) 0.4181(2) 0.0242(12) Uani 1 1 d . . .
H9X H 0.1490 0.8043 0.4431 0.029 Uiso 1 1 calc R . .
C3X C 0.2436(4) 0.9023(3) 0.4606(2) 0.0215(11) Uani 1 1 d . . .
H3X H 0.1914 0.9031 0.4857 0.026 Uiso 1 1 calc R . .
C7X C 0.2959(4) 0.7613(3) 0.3411(2) 0.0232(12) Uani 1 1 d . . .
C4X C 0.3041(4) 0.9458(3) 0.4641(2) 0.0241(12) Uani 1 1 d . . .
H4X H 0.2951 0.9756 0.4920 0.029 Uiso 1 1 calc R . .
N2X N 0.4234(3) 0.8156(3) 0.30286(19) 0.0271(11) Uani 1 1 d . . .
H2X H 0.4570 0.8489 0.3025 0.033 Uiso 1 1 calc R . .
C12X C 0.3194(4) 0.7118(3) 0.3022(2) 0.0306(14) Uani 1 1 d . . .
H12X H 0.2842 0.6752 0.3020 0.037 Uiso 1 1 calc R . .
C11X C 0.3925(4) 0.7167(4) 0.2652(2) 0.0341(15) Uani 1 1 d . . .
H11X H 0.4081 0.6840 0.2389 0.041 Uiso 1 1 calc R . .
C10X C 0.4434(4) 0.7698(4) 0.2664(2) 0.0343(15) Uani 1 1 d . . .
H10X H 0.4940 0.7734 0.2404 0.041 Uiso 1 1 calc R . .
N2Z N 0.1805(3) 0.1936(3) 0.99521(19) 0.0251(10) Uani 1 1 d . . .
H2Z H 0.1505 0.1671 0.9815 0.030 Uiso 1 1 calc R . .
N1Z N 0.0917(3) 0.2628(3) 0.8874(2) 0.0263(10) Uani 1 1 d . . .
C10Z C 0.2232(4) 0.1554(4) 1.0477(3) 0.0301(13) Uani 1 1 d . . .
H10Z H 0.2214 0.1002 1.0693 0.036 Uiso 1 1 calc R . .
C11Z C 0.2701(4) 0.1952(4) 1.0711(3) 0.0313(14) Uani 1 1 d . . .
H11Z H 0.3003 0.1679 1.1087 0.038 Uiso 1 1 calc R . .
C6Z C 0.1814(4) 0.2719(3) 0.9619(2) 0.0249(12) Uani 1 1 d . . .
C1Z C 0.1351(4) 0.3084(3) 0.9054(2) 0.0241(12) Uani 1 1 d . . .
C12Z C 0.2725(4) 0.2752(4) 1.0393(3) 0.0327(14) Uani 1 1 d . . .
H12Z H 0.3035 0.3036 1.0553 0.039 Uiso 1 1 calc R . .
C3Z C 0.0942(4) 0.4229(4) 0.8161(3) 0.0308(14) Uani 1 1 d . . .
H3Z H 0.0916 0.4783 0.7923 0.037 Uiso 1 1 calc R . .
C2Z C 0.1388(4) 0.3891(4) 0.8717(2) 0.0279(13) Uani 1 1 d . . .
C7Z C 0.2296(4) 0.3146(4) 0.9836(3) 0.0296(13) Uani 1 1 d . . .
C4Z C 0.0547(4) 0.3753(4) 0.7965(3) 0.0348(14) Uani 1 1 d . . .
H4Z H 0.0277 0.3962 0.7580 0.042 Uiso 1 1 calc R . .
C9Z C 0.1885(4) 0.4319(4) 0.8938(3) 0.0356(15) Uani 1 1 d . . .
H9Z H 0.1913 0.4860 0.8705 0.043 Uiso 1 1 calc R . .
C8Z C 0.2318(4) 0.3960(4) 0.9478(3) 0.0316(14) Uani 1 1 d . . .
H8Z H 0.2639 0.4257 0.9618 0.038 Uiso 1 1 calc R . .
C5Z C 0.0538(4) 0.2951(4) 0.8335(2) 0.0294(13) Uani 1 1 d . . .
H5Z H 0.0251 0.2630 0.8194 0.035 Uiso 1 1 calc R . .
O7W O 0.4363(2) 1.4361(2) 0.12821(17) 0.0235(8) Uani 1 1 d D . .
H7W1 H 0.396(3) 1.411(3) 0.135(3) 0.035 Uiso 1 1 d D . .
H7W2 H 0.483(3) 1.413(3) 0.151(2) 0.035 Uiso 1 1 d D . .
O8W O 0.0793(3) 1.0581(2) -0.11637(16) 0.0231(8) Uani 1 1 d D . .
H8W1 H 0.116(3) 1.083(4) -0.135(2) 0.035 Uiso 1 1 d D . .
H8W2 H 0.029(2) 1.073(4) -0.133(2) 0.035 Uiso 1 1 d D . .
O9W O 0.0802(3) 1.0889(3) -0.00795(18) 0.0281(9) Uani 1 1 d . . .
H9W1 H 0.093(4) 1.045(4) 0.027(3) 0.042 Uiso 1 1 d . . .
H9W2 H 0.085(5) 1.075(4) -0.036(3) 0.042 Uiso 1 1 d . . .
O10W O 0.3221(3) 1.1481(3) 0.36508(18) 0.0277(9) Uani 1 1 d . . .
H10W H 0.376(5) 1.122(4) 0.358(3) 0.042 Uiso 1 1 d . . .
H101 H 0.325(4) 1.204(4) 0.341(3) 0.042 Uiso 1 1 d . . .
O11W O -0.4039(3) 1.5165(3) 0.00654(17) 0.0314(9) Uani 1 1 d D . .
H111 H -0.408(5) 1.508(4) 0.0428(10) 0.047 Uiso 1 1 d D . .
H112 H -0.457(2) 1.528(4) -0.007(3) 0.047 Uiso 1 1 d D . .
O12W O 0.3210(3) 0.3148(2) 0.31938(16) 0.0275(9) Uani 1 1 d D . .
H12W H 0.372(3) 0.317(4) 0.304(3) 0.041 Uiso 1 1 d D . .
H121 H 0.282(3) 0.339(4) 0.2915(19) 0.041 Uiso 1 1 d D . .
O13W O 0.5088(3) 0.2726(3) 0.28815(19) 0.0345(10) Uani 1 1 d . . .
H131 H 0.545(5) 0.305(4) 0.269(3) 0.052 Uiso 1 1 d . . .
H132 H 0.532(5) 0.248(5) 0.317(3) 0.052 Uiso 1 1 d . . .
O14W O 0.0275(3) 0.4160(3) 0.29044(18) 0.0321(9) Uani 1 1 d D . .
H141 H 0.037(5) 0.432(4) 0.318(2) 0.048 Uiso 1 1 d D . .
H142 H 0.074(3) 0.412(4) 0.270(2) 0.048 Uiso 1 1 d D . .
O15W O 0.5000(3) 0.2115(3) 0.4678(2) 0.0380(11) Uani 1 1 d . . .
H15W H 0.509(5) 0.223(4) 0.424(3) 0.057 Uiso 1 1 d . . .
H151 H 0.523(5) 0.244(5) 0.475(3) 0.057 Uiso 1 1 d . . .
O16W O 0.9649(3) 0.2895(3) 0.5297(2) 0.0391(11) Uani 1 1 d D . .
H161 H 0.975(5) 0.275(5) 0.5652(11) 0.059 Uiso 1 1 d D . .
H162 H 0.945(5) 0.3393(18) 0.529(3) 0.059 Uiso 1 1 d D . .
O17W O 0.4365(3) 0.2031(3) 0.2156(2) 0.0418(11) Uani 1 1 d D . .
H171 H 0.460(5) 0.220(5) 0.238(3) 0.063 Uiso 1 1 d D . .
H172 H 0.397(4) 0.244(3) 0.194(3) 0.063 Uiso 1 1 d D . .
O19W O 0.9920(5) 0.7939(4) 0.2719(3) 0.0820(19) Uani 1 1 d D . .
H191 H 1.035(6) 0.806(8) 0.250(4) 0.123 Uiso 1 1 d D . .
H192 H 1.039(5) 0.762(6) 0.293(4) 0.123 Uiso 1 1 d D . .
O22W O 0.4640(5) 0.0455(5) 0.2071(4) 0.028(2) Uani 0.526(7) 1 d P A 1
O23W O 0.3527(8) 0.9982(7) 0.1381(4) 0.047(3) Uani 0.526(7) 1 d P A 1
O21W O 0.4037(8) 0.9927(7) 0.0308(5) 0.043(3) Uani 0.526(7) 1 d P A 1
O20W O 0.5235(6) 0.9080(5) 0.3014(3) 0.0232(18) Uani 0.526(7) 1 d P A 1
O25W O 0.7152(7) 0.8463(5) 0.2949(4) 0.056(3) Uani 0.526(7) 1 d P A 1
O24A O 0.8740(9) 0.7611(9) 0.3508(6) 0.035(3) Uiso 0.30 1 d P B 1
O24B O 0.8417(12) 0.7034(13) 0.3719(8) 0.023(4) Uiso 0.20 1 d P B 1
O22A O 0.4302(9) 0.0432(8) 0.2452(7) 0.071(4) Uani 0.474(7) 1 d P A 2
O20A O 0.5904(9) 0.8939(5) 0.2900(5) 0.046(3) Uani 0.474(7) 1 d P A 2
O28W O 0.4577(7) 1.0137(6) 0.0992(5) 0.053(3) Uani 0.474(7) 1 d P A 2
O23A O 0.3424(7) 1.0092(7) 0.1699(6) 0.045(3) Uani 0.474(7) 1 d P A 2
O21A O 0.4332(9) 0.9801(8) 0.0070(5) 0.038(3) Uani 0.474(7) 1 d P A 2
O24W O 0.7924(7) 0.8191(5) 0.3260(4) 0.038(3) Uani 0.474(7) 1 d P A 2
O18W O 0.8320(5) 0.6516(5) 0.3725(3) 0.020(2) Uani 0.474(7) 1 d P A 2
O26W O 0.9285(8) 0.5557(8) 0.4755(6) 0.088(4) Uani 0.50 1 d P . .

loop_
_atom_site_aniso_label
_atom_site_aniso_U_11
_atom_site_aniso_U_22
_atom_site_aniso_U_33
_atom_site_aniso_U_23
_atom_site_aniso_U_13
_atom_site_aniso_U_12
S1C 0.0165(7) 0.0240(7) 0.0192(7) -0.0098(6) -0.0001(5) -0.0026(5)
S1A1 0.0161(6) 0.0132(6) 0.0208(7) -0.0055(5) -0.0002(5) -0.0022(5)
S1C1 0.0201(7) 0.0180(7) 0.0220(7) -0.0080(5) -0.0011(5) -0.0046(5)
S1D1 0.0197(7) 0.0167(7) 0.0247(7) -0.0046(5) -0.0009(5) -0.0077(5)
S1B1 0.0170(7) 0.0173(7) 0.0224(7) -0.0081(5) 0.0020(5) -0.0044(5)
S1A 0.0241(7) 0.0175(7) 0.0265(7) -0.0094(6) -0.0058(6) 0.0059(6)
S1D 0.0296(8) 0.0228(8) 0.0415(9) -0.0108(7) 0.0058(7) -0.0115(6)
S1B 0.0165(7) 0.0194(7) 0.0307(7) -0.0085(6) 0.0031(6) -0.0044(5)
Al1 0.0178(8) 0.0146(8) 0.0364(10) -0.0043(7) 0.0008(7) -0.0028(7)
O3A1 0.0141(18) 0.0208(19) 0.028(2) -0.0081(16) 0.0009(15) -0.0020(15)
O1C1 0.022(2) 0.0170(19) 0.0207(19) -0.0080(15) 0.0036(15) -0.0057(15)
O1C 0.0195(19) 0.0190(19) 0.0178(19) -0.0073(15) 0.0027(15) -0.0054(15)
O6W 0.026(2) 0.018(2) 0.030(2) -0.0073(17) 0.0038(17) -0.0076(16)
O4C 0.0166(18) 0.026(2) 0.0216(19) -0.0086(16) -0.0030(15) -0.0056(16)
O4C1 0.0222(19) 0.0181(19) 0.0210(19) -0.0040(15) -0.0028(15) -0.0063(15)
O1A 0.0210(19) 0.0128(18) 0.0239(19) -0.0078(16) 0.0015(15) -0.0009(15)
O5W 0.025(2) 0.021(2) 0.042(3) -0.0086(19) 0.0058(19) -0.0094(18)
O3C 0.023(2) 0.0199(19) 0.0225(19) -0.0074(16) -0.0013(16) -0.0013(16)
O1B1 0.0186(19) 0.023(2) 0.0186(18) -0.0056(16) -0.0020(15) -0.0016(16)
O2A1 0.0164(18) 0.0189(19) 0.0189(18) -0.0071(15) -0.0012(14) -0.0016(15)
O1A1 0.0168(18) 0.0129(18) 0.027(2) -0.0082(16) 0.0039(15) -0.0035(15)
O4A1 0.0206(19) 0.0168(19) 0.0201(19) -0.0046(15) 0.0000(15) -0.0028(15)
O1D 0.025(2) 0.0139(18) 0.0206(19) -0.0052(15) -0.0034(15) -0.0058(15)
O2C 0.0187(19) 0.034(2) 0.027(2) -0.0167(18) 0.0011(16) -0.0001(17)
O2C1 0.019(2) 0.036(2) 0.035(2) -0.0214(18) 0.0047(17) -0.0077(17)
O3A 0.017(2) 0.036(2) 0.047(3) -0.021(2) -0.0054(18) 0.0050(17)
O2D1 0.022(2) 0.027(2) 0.036(2) -0.0145(18) 0.0080(17) -0.0129(17)
O3C1 0.029(2) 0.022(2) 0.029(2) -0.0079(17) -0.0054(17) -0.0052(17)
O1D1 0.0202(19) 0.0152(18) 0.0231(19) -0.0058(15) -0.0038(15) -0.0046(15)
O4W 0.024(2) 0.022(2) 0.027(2) -0.0047(16) -0.0028(17) -0.0053(17)
O3B1 0.024(2) 0.020(2) 0.033(2) -0.0104(17) 0.0042(17) -0.0024(16)
O1B 0.0147(18) 0.028(2) 0.0171(18) -0.0061(16) 0.0010(15) -0.0024(16)
O2B1 0.020(2) 0.033(2) 0.030(2) -0.0108(18) 0.0004(16) -0.0086(17)
O3W 0.020(2) 0.031(2) 0.032(2) -0.0036(19) -0.0032(18) -0.0093(19)
O1W 0.021(2) 0.027(2) 0.072(3) -0.019(2) 0.013(2) -0.0132(19)
O4B 0.019(2) 0.031(2) 0.041(2) -0.0095(19) 0.0004(17) -0.0070(17)
O4B1 0.028(2) 0.021(2) 0.023(2) -0.0023(16) 0.0053(17) -0.0029(17)
O4D1 0.031(2) 0.021(2) 0.035(2) 0.0015(17) -0.0105(18) -0.0107(17)
O2A 0.023(2) 0.022(2) 0.029(2) -0.0122(17) -0.0010(16) 0.0040(16)
O3B 0.026(2) 0.041(2) 0.036(2) -0.019(2) 0.0086(18) -0.0110(19)
O4D 0.033(2) 0.025(2) 0.039(2) -0.0029(18) 0.0021(19) -0.0110(18)
O2D 0.042(2) 0.028(2) 0.038(2) -0.0143(19) 0.0042(19) -0.0195(19)
O3D1 0.024(2) 0.025(2) 0.029(2) -0.0115(17) 0.0002(16) -0.0101(17)
O4A 0.050(3) 0.019(2) 0.026(2) -0.0063(17) -0.0118(19) 0.0109(19)
O2W 0.028(2) 0.017(2) 0.074(3) -0.006(2) -0.016(2) -0.0070(19)
O2B 0.025(2) 0.022(2) 0.048(3) -0.0037(19) 0.0046(19) 0.0021(17)
C2C 0.013(3) 0.018(3) 0.016(3) -0.002(2) -0.002(2) 0.003(2)
C4B 0.018(3) 0.012(3) 0.021(3) -0.004(2) 0.002(2) -0.001(2)
C4C 0.011(2) 0.019(3) 0.021(3) -0.004(2) -0.004(2) -0.004(2)
C2B1 0.012(2) 0.013(3) 0.026(3) -0.008(2) -0.003(2) -0.002(2)
C6B 0.018(3) 0.008(2) 0.024(3) -0.005(2) -0.002(2) -0.002(2)
C4D1 0.019(3) 0.015(3) 0.016(3) 0.000(2) -0.002(2) -0.003(2)
C3C1 0.023(3) 0.015(3) 0.018(3) -0.006(2) -0.005(2) -0.004(2)
O3D 0.036(2) 0.029(2) 0.065(3) -0.026(2) 0.021(2) -0.015(2)
C5B1 0.022(3) 0.011(2) 0.022(3) -0.005(2) -0.003(2) -0.006(2)
C4A1 0.011(2) 0.017(3) 0.018(3) -0.004(2) -0.002(2) 0.002(2)
C6D1 0.015(3) 0.015(3) 0.019(3) -0.004(2) 0.002(2) -0.004(2)
C5B 0.020(3) 0.013(3) 0.028(3) -0.009(2) 0.001(2) -0.008(2)
C7B1 0.015(3) 0.015(3) 0.015(2) -0.004(2) 0.003(2) -0.002(2)
C3B1 0.019(3) 0.010(2) 0.021(3) -0.006(2) 0.001(2) -0.001(2)
C2A1 0.021(3) 0.016(3) 0.015(3) -0.002(2) 0.000(2) -0.008(2)
C1C 0.012(3) 0.014(3) 0.020(3) -0.004(2) -0.004(2) 0.004(2)
C5C 0.011(2) 0.019(3) 0.017(3) -0.003(2) -0.002(2) -0.001(2)
C2D 0.020(3) 0.023(3) 0.027(3) -0.011(2) 0.004(2) -0.007(2)
C2A 0.024(3) 0.018(3) 0.017(3) -0.003(2) -0.004(2) 0.001(2)
C3B 0.016(3) 0.018(3) 0.027(3) -0.007(2) 0.002(2) -0.006(2)
C7D 0.023(3) 0.016(3) 0.018(3) -0.002(2) -0.001(2) -0.001(2)
C6C1 0.019(3) 0.012(3) 0.015(3) -0.001(2) -0.006(2) 0.003(2)
C3D1 0.019(3) 0.011(3) 0.023(3) -0.005(2) 0.002(2) -0.006(2)
C1D1 0.017(3) 0.013(3) 0.022(3) -0.006(2) 0.003(2) -0.005(2)
C2C1 0.016(3) 0.017(3) 0.021(3) -0.005(2) -0.005(2) 0.004(2)
C6B1 0.018(3) 0.013(3) 0.019(3) -0.005(2) 0.002(2) -0.006(2)
C7D1 0.017(3) 0.018(3) 0.017(3) -0.004(2) 0.002(2) -0.001(2)
C6D 0.020(3) 0.010(2) 0.023(3) -0.010(2) 0.007(2) -0.002(2)
C3C 0.015(3) 0.020(3) 0.016(3) -0.005(2) 0.000(2) -0.002(2)
C6C 0.015(3) 0.012(2) 0.017(3) -0.004(2) -0.004(2) 0.001(2)
C7C 0.017(3) 0.020(3) 0.018(3) -0.008(2) 0.000(2) -0.006(2)
C6A 0.020(3) 0.013(3) 0.014(3) -0.005(2) -0.007(2) 0.005(2)
C1C1 0.018(3) 0.011(3) 0.017(3) -0.001(2) -0.005(2) 0.001(2)
C4C1 0.021(3) 0.013(3) 0.019(3) -0.002(2) -0.005(2) -0.003(2)
C5D1 0.016(3) 0.021(3) 0.017(3) -0.007(2) 0.003(2) -0.002(2)
C3A 0.020(3) 0.018(3) 0.020(3) -0.005(2) -0.008(2) 0.005(2)
C7B 0.021(3) 0.017(3) 0.014(3) -0.003(2) -0.002(2) -0.004(2)
C2D1 0.015(3) 0.019(3) 0.019(3) -0.004(2) -0.003(2) -0.003(2)
C4B1 0.022(3) 0.008(2) 0.019(3) -0.003(2) 0.002(2) -0.003(2)
C6A1 0.019(3) 0.015(3) 0.012(2) -0.005(2) -0.002(2) -0.001(2)
C7A 0.015(3) 0.025(3) 0.023(3) -0.009(2) -0.005(2) -0.002(2)
C5A1 0.021(3) 0.017(3) 0.012(2) -0.004(2) -0.007(2) -0.006(2)
C7C1 0.018(3) 0.019(3) 0.023(3) -0.004(2) -0.002(2) -0.007(2)
C3D 0.028(3) 0.023(3) 0.032(3) -0.009(3) 0.005(3) -0.010(2)
C1B1 0.020(3) 0.013(3) 0.023(3) -0.008(2) 0.001(2) -0.007(2)
C1A1 0.016(3) 0.013(2) 0.014(2) -0.005(2) -0.003(2) -0.003(2)
C4D 0.027(3) 0.021(3) 0.024(3) -0.002(2) 0.005(2) -0.010(2)
C7A1 0.020(3) 0.017(3) 0.022(3) -0.008(2) -0.003(2) -0.004(2)
C5D 0.024(3) 0.016(3) 0.018(3) -0.006(2) 0.005(2) -0.003(2)
C5C1 0.015(3) 0.011(3) 0.020(3) 0.003(2) -0.007(2) -0.001(2)
C1D 0.019(3) 0.022(3) 0.020(3) -0.011(2) 0.005(2) -0.002(2)
C2B 0.010(3) 0.027(3) 0.029(3) -0.013(2) -0.001(2) -0.005(2)
C3A1 0.019(3) 0.015(3) 0.015(3) -0.003(2) -0.006(2) -0.002(2)
C1B 0.016(3) 0.019(3) 0.029(3) -0.013(2) 0.000(2) -0.006(2)
C5A 0.017(3) 0.022(3) 0.024(3) -0.012(2) -0.007(2) 0.002(2)
C4A 0.019(3) 0.024(3) 0.018(3) -0.005(2) -0.005(2) 0.000(2)
C1A 0.021(3) 0.021(3) 0.013(3) -0.002(2) -0.002(2) 0.000(2)
N1R 0.025(3) 0.023(2) 0.020(2) -0.0062(19) -0.0008(19) -0.004(2)
N2R 0.021(2) 0.018(2) 0.022(2) -0.0052(19) -0.0011(19) -0.0050(19)
C12R 0.017(3) 0.030(3) 0.019(3) -0.003(2) -0.005(2) -0.003(2)
C6R 0.021(3) 0.022(3) 0.012(2) -0.003(2) -0.006(2) -0.006(2)
C7R 0.027(3) 0.018(3) 0.016(3) -0.004(2) -0.006(2) -0.001(2)
C8R 0.025(3) 0.022(3) 0.022(3) -0.009(2) -0.001(2) -0.001(2)
C10R 0.033(3) 0.021(3) 0.019(3) -0.003(2) -0.005(2) -0.010(3)
C2R 0.032(3) 0.020(3) 0.012(3) 0.000(2) -0.006(2) -0.006(2)
C3R 0.027(3) 0.026(3) 0.021(3) -0.004(2) -0.004(2) -0.008(2)
C1R 0.021(3) 0.022(3) 0.016(3) -0.003(2) -0.006(2) -0.004(2)
C11R 0.019(3) 0.032(3) 0.026(3) -0.003(2) -0.003(2) -0.011(2)
C9R 0.029(3) 0.017(3) 0.023(3) -0.006(2) -0.004(2) 0.000(2)
C4R 0.030(3) 0.033(3) 0.020(3) -0.002(2) 0.000(2) -0.015(3)
C5R 0.026(3) 0.028(3) 0.026(3) -0.012(2) 0.000(2) -0.006(3)
N2Y 0.019(2) 0.017(2) 0.024(2) -0.0054(19) -0.0020(19) -0.0043(19)
N1Y 0.024(3) 0.026(3) 0.039(3) -0.017(2) 0.006(2) -0.009(2)
C7Y 0.021(3) 0.016(3) 0.017(3) 0.000(2) -0.006(2) -0.003(2)
C12Y 0.026(3) 0.017(3) 0.022(3) -0.003(2) -0.011(2) -0.004(2)
C2Y 0.017(3) 0.026(3) 0.020(3) -0.003(2) -0.002(2) -0.001(2)
C6Y 0.013(3) 0.015(3) 0.020(3) -0.001(2) -0.002(2) 0.002(2)
C3Y 0.027(3) 0.021(3) 0.021(3) -0.004(2) -0.003(2) 0.003(2)
C5Y 0.035(3) 0.026(3) 0.052(4) -0.022(3) 0.002(3) -0.010(3)
C9Y 0.012(3) 0.028(3) 0.031(3) -0.003(3) 0.004(2) -0.004(2)
C8Y 0.019(3) 0.022(3) 0.029(3) -0.006(2) -0.003(2) -0.005(2)
C1Y 0.018(3) 0.017(3) 0.021(3) -0.004(2) -0.001(2) -0.003(2)
C11Y 0.020(3) 0.020(3) 0.021(3) -0.008(2) -0.004(2) 0.003(2)
C4Y 0.027(3) 0.026(3) 0.031(3) -0.015(3) 0.000(3) 0.003(3)
C10Y 0.025(3) 0.021(3) 0.017(3) -0.002(2) 0.000(2) 0.001(2)
N1X 0.018(2) 0.023(2) 0.027(2) -0.009(2) 0.0040(19) -0.0046(19)
C2X 0.018(3) 0.017(3) 0.021(3) -0.005(2) -0.003(2) 0.002(2)
C6X 0.020(3) 0.017(3) 0.021(3) -0.007(2) -0.002(2) 0.006(2)
C5X 0.025(3) 0.014(3) 0.025(3) -0.007(2) -0.001(2) 0.002(2)
C1X 0.021(3) 0.015(3) 0.019(3) -0.001(2) 0.000(2) 0.001(2)
C8X 0.028(3) 0.026(3) 0.026(3) -0.004(2) -0.005(2) -0.012(3)
C9X 0.021(3) 0.020(3) 0.025(3) 0.000(2) -0.006(2) -0.001(2)
C3X 0.017(3) 0.017(3) 0.022(3) -0.003(2) -0.001(2) 0.004(2)
C7X 0.025(3) 0.016(3) 0.024(3) -0.004(2) -0.011(2) 0.000(2)
C4X 0.024(3) 0.016(3) 0.027(3) -0.006(2) -0.002(2) 0.000(2)
N2X 0.026(3) 0.025(3) 0.026(3) -0.010(2) 0.003(2) -0.001(2)
C12X 0.042(4) 0.018(3) 0.028(3) -0.008(2) -0.014(3) 0.002(3)
C11X 0.041(4) 0.026(3) 0.023(3) -0.009(3) -0.008(3) 0.010(3)
C10X 0.033(3) 0.030(3) 0.024(3) -0.005(3) 0.005(3) 0.007(3)
N2Z 0.016(2) 0.030(3) 0.030(3) -0.015(2) 0.003(2) -0.003(2)
N1Z 0.020(2) 0.030(3) 0.029(3) -0.012(2) 0.003(2) -0.005(2)
C10Z 0.019(3) 0.035(3) 0.034(3) -0.011(3) 0.004(3) -0.004(3)
C11Z 0.024(3) 0.043(4) 0.030(3) -0.014(3) 0.003(3) -0.012(3)
C6Z 0.023(3) 0.024(3) 0.034(3) -0.017(3) 0.011(2) -0.010(2)
C1Z 0.014(3) 0.028(3) 0.032(3) -0.015(3) 0.006(2) -0.006(2)
C12Z 0.026(3) 0.047(4) 0.037(3) -0.029(3) 0.009(3) -0.013(3)
C3Z 0.018(3) 0.023(3) 0.041(4) -0.006(3) 0.010(3) 0.001(2)
C2Z 0.024(3) 0.029(3) 0.031(3) -0.011(3) 0.003(2) -0.006(2)
C7Z 0.019(3) 0.044(4) 0.036(3) -0.026(3) 0.014(3) -0.013(3)
C4Z 0.022(3) 0.037(4) 0.034(3) -0.002(3) 0.007(3) -0.004(3)
C9Z 0.035(3) 0.021(3) 0.050(4) -0.010(3) 0.014(3) -0.011(3)
C8Z 0.031(3) 0.027(3) 0.045(4) -0.022(3) 0.010(3) -0.012(3)
C5Z 0.018(3) 0.035(3) 0.031(3) -0.008(3) 0.003(2) -0.005(3)
O7W 0.018(2) 0.017(2) 0.034(2) -0.0089(17) -0.0025(17) -0.0021(16)
O8W 0.020(2) 0.021(2) 0.026(2) -0.0069(17) 0.0007(16) -0.0032(17)
O9W 0.032(2) 0.026(2) 0.023(2) -0.0065(18) 0.0012(19) -0.0048(18)
O10W 0.021(2) 0.022(2) 0.037(2) -0.0087(18) 0.0037(18) -0.0039(17)
O11W 0.035(2) 0.029(2) 0.026(2) -0.0095(19) -0.007(2) -0.0011(19)
O12W 0.029(2) 0.024(2) 0.025(2) -0.0009(17) -0.0017(17) -0.0079(19)
O13W 0.026(2) 0.032(3) 0.035(3) 0.002(2) -0.0029(19) -0.0056(19)
O14W 0.029(2) 0.038(2) 0.037(3) -0.018(2) 0.0114(19) -0.016(2)
O15W 0.024(2) 0.053(3) 0.045(3) -0.031(2) 0.003(2) -0.007(2)
O16W 0.030(2) 0.023(2) 0.058(3) -0.014(2) 0.013(2) -0.001(2)
O17W 0.037(3) 0.039(3) 0.044(3) -0.017(2) -0.007(2) 0.002(2)
O19W 0.126(6) 0.040(4) 0.076(5) -0.010(3) -0.005(4) -0.026(4)
O22W 0.027(4) 0.030(4) 0.022(4) -0.005(4) 0.015(4) -0.007(3)
O23W 0.067(7) 0.067(7) 0.017(5) -0.011(5) -0.004(5) -0.037(6)
O21W 0.043(7) 0.040(6) 0.041(7) -0.021(5) -0.001(5) 0.004(5)
O20W 0.014(4) 0.027(4) 0.030(4) -0.009(3) 0.007(3) -0.009(3)
O25W 0.080(8) 0.030(5) 0.036(5) -0.007(4) 0.005(5) 0.009(5)
O22A 0.046(8) 0.065(8) 0.102(11) -0.031(8) -0.036(8) -0.001(6)
O20A 0.063(8) 0.020(5) 0.059(7) -0.014(5) -0.022(6) -0.013(5)
O28W 0.039(6) 0.048(6) 0.070(7) -0.021(5) 0.006(5) -0.010(5)
O23A 0.027(5) 0.041(6) 0.062(8) -0.013(6) 0.000(6) -0.004(4)
O21A 0.042(7) 0.040(6) 0.036(7) -0.019(5) -0.003(5) -0.010(6)
O24W 0.069(7) 0.015(4) 0.025(5) 0.001(4) -0.008(5) -0.010(4)
O18W 0.016(4) 0.020(4) 0.029(4) -0.013(3) 0.004(3) -0.009(3)
O26W 0.064(8) 0.092(10) 0.114(11) -0.043(8) 0.020(7) -0.026(7)

loop_
_atom_type_symbol
_atom_type_description
_atom_type_scat_dispersion_real
_atom_type_scat_dispersion_imag
_atom_type_scat_source
C C 0.0033 0.0016 'International Tables Vol C Tables 4.2.6.8 and 6.1.1.4'
H H 0.0000 0.0000 'International Tables Vol C Tables 4.2.6.8 and 6.1.1.4'
O O 0.0106 0.0060 'International Tables Vol C Tables 4.2.6.8 and 6.1.1.4'
S S 0.1246 0.1234 'International Tables Vol C Tables 4.2.6.8 and 6.1.1.4'
N N 0.0061 0.0033 'International Tables Vol C Tables 4.2.6.8 and 6.1.1.4'
Al Al 0.0645 0.0514 'International Tables Vol C Tables 4.2.6.8 and 6.1.1.4'

loop_
_geom_angle_atom_site_label_1
_geom_angle_atom_site_label_2
_geom_angle_atom_site_label_3
_geom_angle
_geom_angle_site_symmetry_1
_geom_angle_site_symmetry_3
_geom_angle_publ_flag
O2C S1C O3C 113.2(2) . . ?
O2C S1C O4C 111.7(2) . . ?
O3C S1C O4C 111.5(2) . . ?
O2C S1C C3C 108.6(2) . . ?
O3C S1C C3C 105.4(2) . . ?
O4C S1C C3C 105.9(2) . . ?
O4A1 S1A1 O2A1 112.8(2) . . ?
O4A1 S1A1 O3A1 112.9(2) . . ?
O2A1 S1A1 O3A1 112.5(2) . . ?
O4A1 S1A1 C3A1 106.6(2) . . ?
O2A1 S1A1 C3A1 105.7(2) . . ?
O3A1 S1A1 C3A1 105.6(2) . . ?
O2C1 S1C1 O3C1 113.4(2) . . ?
O2C1 S1C1 O4C1 112.6(2) . . ?
O3C1 S1C1 O4C1 110.9(2) . . ?
O2C1 S1C1 C3C1 107.9(2) . . ?
O3C1 S1C1 C3C1 106.5(2) . . ?
O4C1 S1C1 C3C1 104.9(2) . . ?
O4D1 S1D1 O3D1 114.1(2) . . ?
O4D1 S1D1 O2D1 113.2(2) . . ?
O3D1 S1D1 O2D1 110.5(2) . . ?
O4D1 S1D1 C3D1 106.8(2) . . ?
O3D1 S1D1 C3D1 106.7(2) . . ?
O2D1 S1D1 C3D1 104.9(2) . . ?
O2B1 S1B1 O4B1 113.7(2) . . ?
O2B1 S1B1 O3B1 111.0(2) . . ?
O4B1 S1B1 O3B1 112.0(2) . . ?
O2B1 S1B1 C3B1 107.4(2) . . ?
O4B1 S1B1 C3B1 107.8(2) . . ?
O3B1 S1B1 C3B1 104.4(2) . . ?
O4A S1A O3A 114.2(2) . . ?
O4A S1A O2A 112.3(2) . . ?
O3A S1A O2A 111.3(2) . . ?
O4A S1A C3A 106.4(2) . . ?
O3A S1A C3A 106.7(2) . . ?
O2A S1A C3A 105.2(2) . . ?
O2D S1D O4D 113.6(2) . . ?
O2D S1D O3D 112.1(2) . . ?
O4D S1D O3D 111.1(3) . . ?
O2D S1D C3D 107.3(2) . . ?
O4D S1D C3D 107.2(2) . . ?
O3D S1D C3D 105.0(2) . . ?
O3B S1B O2B 113.7(2) . . ?
O3B S1B O4B 112.8(2) . . ?
O2B S1B O4B 109.4(2) . . ?
O3B S1B C3B 107.6(2) . . ?
O2B S1B C3B 106.5(2) . . ?
O4B S1B C3B 106.2(2) . . ?
O3W Al1 O6W 91.07(19) . . ?
O3W Al1 O5W 88.82(19) . . ?
O6W Al1 O5W 178.8(2) . . ?
O3W Al1 O2W 89.8(2) . . ?
O6W Al1 O2W 89.3(2) . . ?
O5W Al1 O2W 91.8(2) . . ?
O3W Al1 O4W 91.95(19) . . ?
O6W Al1 O4W 87.93(18) . . ?
O5W Al1 O4W 90.92(19) . . ?
O2W Al1 O4W 176.8(2) . . ?
O3W Al1 O1W 178.2(2) . . ?
O6W Al1 O1W 90.68(18) . . ?
O5W Al1 O1W 89.42(19) . . ?
O2W Al1 O1W 90.7(2) . . ?
O4W Al1 O1W 87.68(19) . . ?
C6C1 O1C1 H1C1 109.5 . . ?
C6C O1C H1C 109.5 . . ?
Al1 O6W H6W1 120(4) . . ?
Al1 O6W H6W2 120(4) . . ?
H6W1 O6W H6W2 114(6) . . ?
C6A O1A H1A 109.5 . . ?
Al1 O5W H5W1 114(4) . . ?
Al1 O5W H5W2 112(5) . . ?
H5W1 O5W H5W2 110(6) . . ?
C6B1 O1B1 H1B1 109.5 . . ?
C6A1 O1A1 H1A1 109.5 . . ?
C6D O1D H1D 109.5 . . ?
C6D1 O1D1 H1D1 109.5 . . ?
Al1 O4W H4W1 124(5) . . ?
C6B O1B H1B 109.5 . . ?
Al1 O3W H3W1 121(4) . . ?
Al1 O3W H3W2 120(5) . . ?
H3W1 O3W H3W2 118(7) . . ?
Al1 O1W H1W1 121(5) . . ?
Al1 O2W H2W1 121(5) . . ?
Al1 O2W H2W2 108(6) . . ?
H2W1 O2W H2W2 131(7) . . ?
C3C C2C C1C 119.8(5) . . ?
C3C C2C H2C 120.1 . . ?
C1C C2C H2C 120.1 . . ?
C3B C4B C5B 120.7(5) . . ?
C3B C4B H4B 119.6 . . ?
C5B C4B H4B 119.6 . . ?
C3C C4C C5C 122.0(5) . . ?
C3C C4C H4C 119.0 . . ?
C5C C4C H4C 119.0 . . ?
C1B1 C2B1 C3B1 121.0(4) . . ?
C1B1 C2B1 H2B1 119.5 . . ?
C3B1 C2B1 H2B1 119.5 . . ?
O1B C6B C5B 123.6(4) . . ?
O1B C6B C1B 114.4(4) . . ?
C5B C6B C1B 122.0(5) . . ?
C3D1 C4D1 C5D1 120.8(4) . . ?
C3D1 C4D1 H4D1 119.6 . . ?
C5D1 C4D1 H4D1 119.6 . . ?
C2C1 C3C1 C4C1 120.9(5) . . ?
C2C1 C3C1 S1C1 119.7(4) . . ?
C4C1 C3C1 S1C1 119.3(4) . . ?
C4B1 C5B1 C6B1 117.9(4) . . ?
C4B1 C5B1 C7B1 120.3(4) . . ?
C6B1 C5B1 C7B1 121.8(4) . . ?
C3A1 C4A1 C5A1 121.6(5) . . ?
C3A1 C4A1 H4A1 119.2 . . ?
C5A1 C4A1 H4A1 119.2 . . ?
O1D1 C6D1 C5D1 123.3(4) . . ?
O1D1 C6D1 C1D1 115.6(4) . . ?
C5D1 C6D1 C1D1 121.1(4) . . ?
C6B C5B C4B 117.9(5) . . ?
C6B C5B C7B 122.3(4) . . ?
C4B C5B C7B 119.8(4) . . ?
C5B1 C7B1 C1C1 112.3(4) . . ?
C5B1 C7B1 H7B1 109.1 . . ?
C1C1 C7B1 H7B1 109.1 . . ?
C5B1 C7B1 H7B2 109.1 . . ?
C1C1 C7B1 H7B2 109.1 . . ?
H7B1 C7B1 H7B2 107.9 . . ?
C2B1 C3B1 C4B1 120.1(4) . . ?
C2B1 C3B1 S1B1 119.5(4) . . ?
C4B1 C3B1 S1B1 120.4(4) . . ?
C1A1 C2A1 C3A1 120.0(5) . . ?
C1A1 C2A1 H2A1 120.0 . . ?
C3A1 C2A1 H2A1 120.0 . . ?
C2C C1C C6C 118.3(5) . . ?
C2C C1C C7B 120.5(4) . . ?
C6C C1C C7B 121.1(4) . . ?
C4C C5C C6C 116.9(4) . . ?
C4C C5C C7C 118.2(4) . . ?
C6C C5C C7C 124.9(4) . . ?
C3D C2D C1D 120.7(5) . . ?
C3D C2D H2D 119.6 . . ?
C1D C2D H2D 119.6 . . ?
C3A C2A C1A 119.6(5) . . ?
C3A C2A H2A 120.2 . . ?
C1A C2A H2A 120.2 . . ?
C4B C3B C2B 120.2(5) . . ?
C4B C3B S1B 122.0(4) . . ?
C2B C3B S1B 117.7(4) . . ?
C5D C7D C1A 113.0(4) . . ?
C5D C7D H7D1 109.0 . . ?
C1A C7D H7D1 109.0 . . ?
C5D C7D H7D2 109.0 . . ?
C1A C7D H7D2 109.0 . . ?
H7D1 C7D H7D2 107.8 . . ?
O1C1 C6C1 C1C1 114.5(4) . . ?
O1C1 C6C1 C5C1 124.0(5) . . ?
C1C1 C6C1 C5C1 121.5(5) . . ?
C4D1 C3D1 C2D1 120.0(4) . . ?
C4D1 C3D1 S1D1 120.7(4) . . ?
C2D1 C3D1 S1D1 119.1(4) . . ?
C2D1 C1D1 C6D1 119.1(4) . . ?
C2D1 C1D1 C7C1 121.2(4) . . ?
C6D1 C1D1 C7C1 119.6(4) . . ?
C3C1 C2C1 C1C1 119.8(5) . . ?
C3C1 C2C1 H2C1 120.1 . . ?
C1C1 C2C1 H2C1 120.1 . . ?
O1B1 C6B1 C1B1 115.0(4) . . ?
O1B1 C6B1 C5B1 123.2(4) . . ?
C1B1 C6B1 C5B1 121.7(4) . . ?
C5D1 C7D1 C1A1 112.0(4) . . ?
C5D1 C7D1 H7D3 109.2 . . ?
C1A1 C7D1 H7D3 109.2 . . ?
C5D1 C7D1 H7D4 109.2 . . ?
C1A1 C7D1 H7D4 109.2 . . ?
H7D3 C7D1 H7D4 107.9 . . ?
O1D C6D C1D 115.8(4) . . ?
O1D C6D C5D 123.4(4) . . ?
C1D C6D C5D 120.8(5) . . ?
C4C C3C C2C 120.6(5) . . ?
C4C C3C S1C 118.6(4) . . ?
C2C C3C S1C 120.4(4) . . ?
O1C C6C C5C 123.2(4) . . ?
O1C C6C C1C 114.5(4) . . ?
C5C C6C C1C 122.3(4) . . ?
C1D C7C C5C 112.9(4) . . ?
C1D C7C H7C1 109.0 . . ?
C5C C7C H7C1 109.0 . . ?
C1D C7C H7C2 109.0 . . ?
C5C C7C H7C2 109.0 . . ?
H7C1 C7C H7C2 107.8 . . ?
O1A C6A C5A 124.6(4) . . ?
O1A C6A C1A 113.3(4) . . ?
C5A C6A C1A 122.1(4) . . ?
C6C1 C1C1 C2C1 118.8(5) . . ?
C6C1 C1C1 C7B1 122.1(4) . . ?
C2C1 C1C1 C7B1 119.1(4) . . ?
C3C1 C4C1 C5C1 120.8(5) . . ?
C3C1 C4C1 H4C1 119.6 . . ?
C5C1 C4C1 H4C1 119.6 . . ?
C4D1 C5D1 C6D1 118.5(4) . . ?
C4D1 C5D1 C7D1 119.8(4) . . ?
C6D1 C5D1 C7D1 121.7(4) . . ?
C2A C3A C4A 121.1(5) . . ?
C2A C3A S1A 119.0(4) . . ?
C4A C3A S1A 119.9(4) . . ?
C1C C7B C5B 113.3(4) . . ?
C1C C7B H7B3 108.9 . . ?
C5B C7B H7B3 108.9 . . ?
C1C C7B H7B4 108.9 . . ?
C5B C7B H7B4 108.9 . . ?
H7B3 C7B H7B4 107.7 . . ?
C1D1 C2D1 C3D1 120.4(5) . . ?
C1D1 C2D1 H2D1 119.8 . . ?
C3D1 C2D1 H2D1 119.8 . . ?
C3B1 C4B1 C5B1 120.8(4) . . ?
C3B1 C4B1 H4B1 119.6 . . ?
C5B1 C4B1 H4B1 119.6 . . ?
O1A1 C6A1 C1A1 115.1(4) . . ?
O1A1 C6A1 C5A1 123.1(4) . . ?
C1A1 C6A1 C5A1 121.8(4) . . ?
C1B C7A C5A 111.6(4) . . ?
C1B C7A H7A1 109.3 . . ?
C5A C7A H7A1 109.3 . . ?
C1B C7A H7A2 109.3 . . ?
C5A C7A H7A2 109.3 . . ?
H7A1 C7A H7A2 108.0 . . ?
C4A1 C5A1 C6A1 117.2(4) . . ?
C4A1 C5A1 C7A1 117.9(4) . . ?
C6A1 C5A1 C7A1 124.9(4) . . ?
C5C1 C7C1 C1D1 111.3(4) . . ?
C5C1 C7C1 H7C3 109.4 . . ?
C1D1 C7C1 H7C3 109.4 . . ?
C5C1 C7C1 H7C4 109.4 . . ?
C1D1 C7C1 H7C4 109.4 . . ?
H7C3 C7C1 H7C4 108.0 . . ?
C4D C3D C2D 119.6(5) . . ?
C4D C3D S1D 118.0(4) . . ?
C2D C3D S1D 122.4(4) . . ?
C2B1 C1B1 C6B1 118.5(4) . . ?
C2B1 C1B1 C7A1 122.1(4) . . ?
C6B1 C1B1 C7A1 119.3(4) . . ?
C2A1 C1A1 C6A1 119.3(4) . . ?
C2A1 C1A1 C7D1 119.3(4) . . ?
C6A1 C1A1 C7D1 121.3(4) . . ?
C5D C4D C3D 121.7(5) . . ?
C5D C4D H4D 119.1 . . ?
C3D C4D H4D 119.1 . . ?
C1B1 C7A1 C5A1 111.2(4) . . ?
C1B1 C7A1 H7A3 109.4 . . ?
C5A1 C7A1 H7A3 109.4 . . ?
C1B1 C7A1 H7A4 109.4 . . ?
C5A1 C7A1 H7A4 109.4 . . ?
H7A3 C7A1 H7A4 108.0 . . ?
C4D C5D C6D 118.6(5) . . ?
C4D C5D C7D 120.3(5) . . ?
C6D C5D C7D 121.1(4) . . ?
C4C1 C5C1 C6C1 118.1(5) . . ?
C4C1 C5C1 C7C1 118.8(4) . . ?
C6C1 C5C1 C7C1 123.0(4) . . ?
C2D C1D C6D 118.6(5) . . ?
C2D C1D C7C 122.2(5) . . ?
C6D C1D C7C 119.3(4) . . ?
C3B C2B C1B 120.8(5) . . ?
C3B C2B H2B 119.6 . . ?
C1B C2B H2B 119.6 . . ?
C4A1 C3A1 C2A1 120.1(5) . . ?
C4A1 C3A1 S1A1 120.9(4) . . ?
C2A1 C3A1 S1A1 118.9(4) . . ?
C2B C1B C6B 118.4(5) . . ?
C2B C1B C7A 120.9(4) . . ?
C6B C1B C7A 120.7(4) . . ?
C6A C5A C4A 117.7(5) . . ?
C6A C5A C7A 124.0(4) . . ?
C4A C5A C7A 118.1(5) . . ?
C3A C4A C5A 120.9(5) . . ?
C3A C4A H4A 119.6 . . ?
C5A C4A H4A 119.6 . . ?
C6A C1A C2A 118.6(5) . . ?
C6A C1A C7D 121.6(4) . . ?
C2A C1A C7D 119.7(5) . . ?
C5R N1R C1R 115.8(5) . . ?
C10R N2R C6R 122.5(5) . . ?
C10R N2R H2R 118.7 . . ?
C6R N2R H2R 118.7 . . ?
C11R C12R C7R 120.0(5) . . ?
C11R C12R H12R 120.0 . . ?
C7R C12R H12R 120.0 . . ?
N2R C6R C7R 119.1(5) . . ?
N2R C6R C1R 120.0(5) . . ?
C7R C6R C1R 120.9(5) . . ?
C12R C7R C6R 118.9(5) . . ?
C12R C7R C8R 122.3(5) . . ?
C6R C7R C8R 118.8(5) . . ?
C9R C8R C7R 121.5(5) . . ?
C9R C8R H8R 119.3 . . ?
C7R C8R H8R 119.3 . . ?
N2R C10R C11R 120.7(5) . . ?
N2R C10R H10R 119.7 . . ?
C11R C10R H10R 119.7 . . ?
C3R C2R C1R 117.4(5) . . ?
C3R C2R C9R 122.5(5) . . ?
C1R C2R C9R 120.1(5) . . ?
C4R C3R C2R 118.6(5) . . ?
C4R C3R H3R 120.7 . . ?
C2R C3R H3R 120.7 . . ?
N1R C1R C2R 123.9(5) . . ?
N1R C1R C6R 117.9(5) . . ?
C2R C1R C6R 118.2(5) . . ?
C12R C11R C10R 118.8(5) . . ?
C12R C11R H11R 120.6 . . ?
C10R C11R H11R 120.6 . . ?
C8R C9R C2R 120.5(5) . . ?
C8R C9R H9R 119.7 . . ?
C2R C9R H9R 119.7 . . ?
C3R C4R C5R 119.6(5) . . ?
C3R C4R H4R 120.2 . . ?
C5R C4R H4R 120.2 . . ?
N1R C5R C4R 124.7(5) . . ?
N1R C5R H5R 117.7 . . ?
C4R C5R H5R 117.7 . . ?
C10Y N2Y C6Y 122.6(5) . . ?
C10Y N2Y H2Y 118.7 . . ?
C6Y N2Y H2Y 118.7 . . ?
C5Y N1Y C1Y 116.3(5) . . ?
C6Y C7Y C12Y 118.0(5) . . ?
C6Y C7Y C8Y 119.5(5) . . ?
C12Y C7Y C8Y 122.5(5) . . ?
C11Y C12Y C7Y 120.7(5) . . ?
C11Y C12Y H12Y 119.6 . . ?
C7Y C12Y H12Y 119.6 . . ?
C1Y C2Y C3Y 117.1(5) . . ?
C1Y C2Y C9Y 119.7(5) . . ?
C3Y C2Y C9Y 123.2(5) . . ?
N2Y C6Y C7Y 119.6(5) . . ?
N2Y C6Y C1Y 119.4(5) . . ?
C7Y C6Y C1Y 121.0(5) . . ?
C4Y C3Y C2Y 118.7(5) . . ?
C4Y C3Y H3Y 120.6 . . ?
C2Y C3Y H3Y 120.6 . . ?
N1Y C5Y C4Y 123.5(5) . . ?
N1Y C5Y H5Y 118.3 . . ?
C4Y C5Y H5Y 118.3 . . ?
C8Y C9Y C2Y 122.2(5) . . ?
C8Y C9Y H9Y 118.9 . . ?
C2Y C9Y H9Y 118.9 . . ?
C9Y C8Y C7Y 119.7(5) . . ?
C9Y C8Y H8Y 120.2 . . ?
C7Y C8Y H8Y 120.2 . . ?
N1Y C1Y C2Y 124.4(5) . . ?
N1Y C1Y C6Y 117.6(4) . . ?
C2Y C1Y C6Y 118.0(5) . . ?
C12Y C11Y C10Y 118.5(5) . . ?
C12Y C11Y H11Y 120.8 . . ?
C10Y C11Y H11Y 120.8 . . ?
C3Y C4Y C5Y 120.0(5) . . ?
C3Y C4Y H4Y 120.0 . . ?
C5Y C4Y H4Y 120.0 . . ?
N2Y C10Y C11Y 120.5(5) . . ?
N2Y C10Y H10Y 119.7 . . ?
C11Y C10Y H10Y 119.7 . . ?
C5X N1X C1X 122.0(5) . . ?
C5X N1X H1X 119.0 . . ?
C1X N1X H1X 119.0 . . ?
C3X C2X C1X 118.3(5) . . ?
C3X C2X C9X 122.3(5) . . ?
C1X C2X C9X 119.3(5) . . ?
N2X C6X C7X 120.4(5) . . ?
N2X C6X C1X 120.5(5) . . ?
C7X C6X C1X 119.1(5) . . ?
N1X C5X C4X 121.0(5) . . ?
N1X C5X H5X 119.5 . . ?
C4X C5X H5X 119.5 . . ?
N1X C1X C2X 119.3(5) . . ?
N1X C1X C6X 121.0(5) . . ?
C2X C1X C6X 119.6(5) . . ?
C9X C8X C7X 121.2(5) . . ?
C9X C8X H8X 119.4 . . ?
C7X C8X H8X 119.4 . . ?
C8X C9X C2X 120.6(5) . . ?
C8X C9X H9X 119.7 . . ?
C2X C9X H9X 119.7 . . ?
C4X C3X C2X 120.5(5) . . ?
C4X C3X H3X 119.7 . . ?
C2X C3X H3X 119.7 . . ?
C6X C7X C12X 117.3(5) . . ?
C6X C7X C8X 119.9(5) . . ?
C12X C7X C8X 122.7(5) . . ?
C3X C4X C5X 118.7(5) . . ?
C3X C4X H4X 120.6 . . ?
C5X C4X H4X 120.6 . . ?
C10X N2X C6X 121.3(5) . . ?
C10X N2X H2X 119.4 . . ?
C6X N2X H2X 119.4 . . ?
C11X C12X C7X 120.2(6) . . ?
C11X C12X H12X 119.9 . . ?
C7X C12X H12X 119.9 . . ?
C12X C11X C10X 119.3(5) . . ?
C12X C11X H11X 120.4 . . ?
C10X C11X H11X 120.4 . . ?
N2X C10X C11X 121.5(6) . . ?
N2X C10X H10X 119.2 . . ?
C11X C10X H10X 119.2 . . ?
C10Z N2Z C6Z 122.7(5) . . ?
C10Z N2Z H2Z 118.6 . . ?
C6Z N2Z H2Z 118.6 . . ?
C5Z N1Z C1Z 117.6(5) . . ?
N2Z C10Z C11Z 120.5(6) . . ?
N2Z C10Z H10Z 119.8 . . ?
C11Z C10Z H10Z 119.8 . . ?
C10Z C11Z C12Z 119.1(6) . . ?
C10Z C11Z H11Z 120.4 . . ?
C12Z C11Z H11Z 120.4 . . ?
N2Z C6Z C7Z 118.9(5) . . ?
N2Z C6Z C1Z 119.5(5) . . ?
C7Z C6Z C1Z 121.7(5) . . ?
N1Z C1Z C2Z 124.1(5) . . ?
N1Z C1Z C6Z 118.0(5) . . ?
C2Z C1Z C6Z 117.8(5) . . ?
C11Z C12Z C7Z 120.4(5) . . ?
C11Z C12Z H12Z 119.8 . . ?
C7Z C12Z H12Z 119.8 . . ?
C4Z C3Z C2Z 119.3(5) . . ?
C4Z C3Z H3Z 120.3 . . ?
C2Z C3Z H3Z 120.3 . . ?
C3Z C2Z C1Z 116.7(5) . . ?
C3Z C2Z C9Z 123.0(5) . . ?
C1Z C2Z C9Z 120.2(5) . . ?
C12Z C7Z C6Z 118.3(6) . . ?
C12Z C7Z C8Z 123.2(5) . . ?
C6Z C7Z C8Z 118.5(5) . . ?
C3Z C4Z C5Z 120.0(6) . . ?
C3Z C4Z H4Z 120.0 . . ?
C5Z C4Z H4Z 120.0 . . ?
C8Z C9Z C2Z 120.9(5) . . ?
C8Z C9Z H9Z 119.5 . . ?
C2Z C9Z H9Z 119.5 . . ?
C9Z C8Z C7Z 120.9(5) . . ?
C9Z C8Z H8Z 119.6 . . ?
C7Z C8Z H8Z 119.5 . . ?
N1Z C5Z C4Z 122.1(6) . . ?
N1Z C5Z H5Z 118.9 . . ?
C4Z C5Z H5Z 118.9 . . ?
H7W1 O7W H7W2 114(6) . . ?
H8W1 O8W H8W2 112(6) . . ?
H9W1 O9W H9W2 114(6) . . ?
H10W O10W H101 96(5) . . ?
H111 O11W H112 108(7) . . ?
H12W O12W H121 103(6) . . ?
H131 O13W H132 106(7) . . ?
H141 O14W H142 108(7) . . ?
H15W O15W H151 103(6) . . ?
H161 O16W H162 91(7) . . ?
H171 O17W H172 108(7) . . ?
H191 O19W H192 80(10) . . ?

loop_
_geom_bond_atom_site_label_1
_geom_bond_atom_site_label_2
_geom_bond_distance
_geom_bond_site_symmetry_2
_geom_bond_publ_flag
S1C O2C 1.451(4) . ?
S1C O3C 1.468(4) . ?
S1C O4C 1.470(4) . ?
S1C C3C 1.764(5) . ?
S1A1 O4A1 1.450(3) . ?
S1A1 O2A1 1.455(3) . ?
S1A1 O3A1 1.462(4) . ?
S1A1 C3A1 1.765(5) . ?
S1C1 O2C1 1.441(4) . ?
S1C1 O3C1 1.463(4) . ?
S1C1 O4C1 1.472(4) . ?
S1C1 C3C1 1.768(5) . ?
S1D1 O4D1 1.443(4) . ?
S1D1 O3D1 1.459(4) . ?
S1D1 O2D1 1.468(4) . ?
S1D1 C3D1 1.774(5) . ?
S1B1 O2B1 1.442(4) . ?
S1B1 O4B1 1.446(4) . ?
S1B1 O3B1 1.479(4) . ?
S1B1 C3B1 1.762(5) . ?
S1A O4A 1.437(4) . ?
S1A O3A 1.448(4) . ?
S1A O2A 1.457(4) . ?
S1A C3A 1.779(5) . ?
S1D O2D 1.445(4) . ?
S1D O4D 1.455(4) . ?
S1D O3D 1.467(4) . ?
S1D C3D 1.768(5) . ?
S1B O3B 1.434(4) . ?
S1B O2B 1.462(4) . ?
S1B O4B 1.466(4) . ?
S1B C3B 1.761(5) . ?
Al1 O3W 1.869(4) . ?
Al1 O6W 1.872(4) . ?
Al1 O5W 1.877(4) . ?
Al1 O2W 1.879(5) . ?
Al1 O4W 1.880(4) . ?
Al1 O1W 1.904(4) . ?
O1C1 C6C1 1.370(6) . ?
O1C1 H1C1 0.8400 . ?
O1C C6C 1.377(6) . ?
O1C H1C 0.8400 . ?
O6W H6W1 0.83(2) . ?
O6W H6W2 0.83(2) . ?
O1A C6A 1.372(6) . ?
O1A H1A 0.8400 . ?
O5W H5W1 0.93(7) . ?
O5W H5W2 0.78(7) . ?
O1B1 C6B1 1.364(6) . ?
O1B1 H1B1 0.8400 . ?
O1A1 C6A1 1.378(6) . ?
O1A1 H1A1 0.8400 . ?
O1D C6D 1.348(6) . ?
O1D H1D 0.8400 . ?
O1D1 C6D1 1.350(6) . ?
O1D1 H1D1 0.8400 . ?
O4W H4W1 0.76(6) . ?
O1B C6B 1.355(6) . ?
O1B H1B 0.8400 . ?
O3W H3W1 0.94(7) . ?
O3W H3W2 0.73(7) . ?
O1W H1W1 0.80(2) . ?
O2W H2W1 0.90(8) . ?
O2W H2W2 0.76(8) . ?
C2C C3C 1.385(7) . ?
C2C C1C 1.397(7) . ?
C2C H2C 0.9500 . ?
C4B C3B 1.388(7) . ?
C4B C5B 1.402(7) . ?
C4B H4B 0.9500 . ?
C4C C3C 1.373(7) . ?
C4C C5C 1.390(7) . ?
C4C H4C 0.9500 . ?
C2B1 C1B1 1.386(7) . ?
C2B1 C3B1 1.389(7) . ?
C2B1 H2B1 0.9500 . ?
C6B C5B 1.398(7) . ?
C6B C1B 1.401(7) . ?
C4D1 C3D1 1.390(7) . ?
C4D1 C5D1 1.394(7) . ?
C4D1 H4D1 0.9500 . ?
C3C1 C2C1 1.374(7) . ?
C3C1 C4C1 1.385(7) . ?
C5B1 C4B1 1.402(7) . ?
C5B1 C6B1 1.407(7) . ?
C5B1 C7B1 1.516(7) . ?
C4A1 C3A1 1.376(7) . ?
C4A1 C5A1 1.404(7) . ?
C4A1 H4A1 0.9500 . ?
C6D1 C5D1 1.401(7) . ?
C6D1 C1D1 1.408(7) . ?
C5B C7B 1.519(7) . ?
C7B1 C1C1 1.529(7) . ?
C7B1 H7B1 0.9900 . ?
C7B1 H7B2 0.9900 . ?
C3B1 C4B1 1.396(7) . ?
C2A1 C1A1 1.387(7) . ?
C2A1 C3A1 1.399(7) . ?
C2A1 H2A1 0.9500 . ?
C1C C6C 1.404(7) . ?
C1C C7B 1.516(7) . ?
C5C C6C 1.396(7) . ?
C5C C7C 1.525(7) . ?
C2D C3D 1.392(8) . ?
C2D C1D 1.393(7) . ?
C2D H2D 0.9500 . ?
C2A C3A 1.384(7) . ?
C2A C1A 1.403(7) . ?
C2A H2A 0.9500 . ?
C3B C2B 1.389(7) . ?
C7D C5D 1.516(7) . ?
C7D C1A 1.522(7) . ?
C7D H7D1 0.9900 . ?
C7D H7D2 0.9900 . ?
C6C1 C1C1 1.394(7) . ?
C6C1 C5C1 1.400(7) . ?
C3D1 C2D1 1.399(7) . ?
C1D1 C2D1 1.381(7) . ?
C1D1 C7C1 1.525(7) . ?
C2C1 C1C1 1.400(7) . ?
C2C1 H2C1 0.9500 . ?
C6B1 C1B1 1.407(7) . ?
C7D1 C5D1 1.519(7) . ?
C7D1 C1A1 1.533(7) . ?
C7D1 H7D3 0.9900 . ?
C7D1 H7D4 0.9900 . ?
C6D C1D 1.406(7) . ?
C6D C5D 1.413(7) . ?
C7C C1D 1.513(7) . ?
C7C H7C1 0.9900 . ?
C7C H7C2 0.9900 . ?
C6A C5A 1.396(7) . ?
C6A C1A 1.403(7) . ?
C4C1 C5C1 1.386(7) . ?
C4C1 H4C1 0.9500 . ?
C3A C4A 1.386(7) . ?
C7B H7B3 0.9900 . ?
C7B H7B4 0.9900 . ?
C2D1 H2D1 0.9500 . ?
C4B1 H4B1 0.9500 . ?
C6A1 C1A1 1.394(7) . ?
C6A1 C5A1 1.406(7) . ?
C7A C1B 1.498(7) . ?
C7A C5A 1.518(7) . ?
C7A H7A1 0.9900 . ?
C7A H7A2 0.9900 . ?
C5A1 C7A1 1.512(7) . ?
C7C1 C5C1 1.523(7) . ?
C7C1 H7C3 0.9900 . ?
C7C1 H7C4 0.9900 . ?
C3D C4D 1.385(8) . ?
C1B1 C7A1 1.505(7) . ?
C4D C5D 1.372(7) . ?
C4D H4D 0.9500 . ?
C7A1 H7A3 0.9900 . ?
C7A1 H7A4 0.9900 . ?
C2B C1B 1.389(7) . ?
C2B H2B 0.9500 . ?
C5A C4A 1.398(7) . ?
C4A H4A 0.9500 . ?
N1R C5R 1.326(7) . ?
N1R C1R 1.368(7) . ?
N2R C10R 1.329(7) . ?
N2R C6R 1.358(6) . ?
N2R H2R 0.8800 . ?
C12R C11R 1.385(8) . ?
C12R C7R 1.399(7) . ?
C12R H12R 0.9500 . ?
C6R C7R 1.406(7) . ?
C6R C1R 1.433(7) . ?
C7R C8R 1.437(7) . ?
C8R C9R 1.337(7) . ?
C8R H8R 0.9500 . ?
C10R C11R 1.396(8) . ?
C10R H10R 0.9500 . ?
C2R C3R 1.404(7) . ?
C2R C1R 1.413(7) . ?
C2R C9R 1.446(7) . ?
C3R C4R 1.374(8) . ?
C3R H3R 0.9500 . ?
C11R H11R 0.9500 . ?
C9R H9R 0.9500 . ?
C4R C5R 1.389(8) . ?
C4R H4R 0.9500 . ?
C5R H5R 0.9500 . ?
N2Y C10Y 1.332(7) . ?
N2Y C6Y 1.345(6) . ?
N2Y H2Y 0.8800 . ?
N1Y C5Y 1.333(7) . ?
N1Y C1Y 1.355(7) . ?
C7Y C6Y 1.383(7) . ?
C7Y C12Y 1.411(7) . ?
C7Y C8Y 1.448(7) . ?
C12Y C11Y 1.368(7) . ?
C12Y H12Y 0.9500 . ?
C2Y C1Y 1.401(7) . ?
C2Y C3Y 1.410(7) . ?
C2Y C9Y 1.434(8) . ?
C6Y C1Y 1.449(7) . ?
C3Y C4Y 1.361(8) . ?
C3Y H3Y 0.9500 . ?
C5Y C4Y 1.396(8) . ?
C5Y H5Y 0.9500 . ?
C9Y C8Y 1.338(8) . ?
C9Y H9Y 0.9500 . ?
C8Y H8Y 0.9500 . ?
C11Y C10Y 1.383(7) . ?
C11Y H11Y 0.9500 . ?
C4Y H4Y 0.9500 . ?
C10Y H10Y 0.9500 . ?
N1X C5X 1.321(6) . ?
N1X C1X 1.367(7) . ?
N1X H1X 0.8800 . ?
C2X C3X 1.402(7) . ?
C2X C1X 1.407(7) . ?
C2X C9X 1.433(7) . ?
C6X N2X 1.354(7) . ?
C6X C7X 1.400(7) . ?
C6X C1X 1.441(7) . ?
C5X C4X 1.400(7) . ?
C5X H5X 0.9500 . ?
C8X C9X 1.351(8) . ?
C8X C7X 1.422(8) . ?
C8X H8X 0.9500 . ?
C9X H9X 0.9500 . ?
C3X C4X 1.374(7) . ?
C3X H3X 0.9500 . ?
C7X C12X 1.418(7) . ?
C4X H4X 0.9500 . ?
N2X C10X 1.322(7) . ?
N2X H2X 0.8800 . ?
C12X C11X 1.363(8) . ?
C12X H12X 0.9500 . ?
C11X C10X 1.380(9) . ?
C11X H11X 0.9500 . ?
C10X H10X 0.9500 . ?
N2Z C10Z 1.330(7) . ?
N2Z C6Z 1.357(7) . ?
N2Z H2Z 0.8800 . ?
N1Z C5Z 1.328(7) . ?
N1Z C1Z 1.350(7) . ?
C10Z C11Z 1.379(8) . ?
C10Z H10Z 0.9500 . ?
C11Z C12Z 1.380(8) . ?
C11Z H11Z 0.9500 . ?
C6Z C7Z 1.408(7) . ?
C6Z C1Z 1.432(8) . ?
C1Z C2Z 1.407(8) . ?
C12Z C7Z 1.396(8) . ?
C12Z H12Z 0.9500 . ?
C3Z C4Z 1.361(8) . ?
C3Z C2Z 1.403(8) . ?
C3Z H3Z 0.9500 . ?
C2Z C9Z 1.431(8) . ?
C7Z C8Z 1.424(8) . ?
C4Z C5Z 1.412(8) . ?
C4Z H4Z 0.9500 . ?
C9Z C8Z 1.362(9) . ?
C9Z H9Z 0.9500 . ?
C8Z H8Z 0.9500 . ?
C5Z H5Z 0.9500 . ?
O7W H7W1 0.83(2) . ?
O7W H7W2 0.83(2) . ?
O8W H8W1 0.82(2) . ?
O8W H8W2 0.81(2) . ?
O9W H9W1 0.93(7) . ?
O9W H9W2 0.79(7) . ?
O10W H10W 0.82(7) . ?
O10W H101 0.99(7) . ?
O11W H111 0.84(2) . ?
O11W H112 0.82(2) . ?
O12W H12W 0.83(2) . ?
O12W H121 0.83(2) . ?
O13W H131 0.91(7) . ?
O13W H132 0.74(7) . ?
O14W H141 0.82(2) . ?
O14W H142 0.81(2) . ?
O15W H15W 1.01(7) . ?
O15W H151 0.82(7) . ?
O16W H161 0.82(2) . ?
O16W H162 0.82(2) . ?
O17W H171 0.83(2) . ?
O17W H172 0.82(2) . ?
O19W H191 0.84(2) . ?
O19W H192 0.83(2) . ?
O24A O24B 1.21(2) . ?

loop_
_geom_hbond_atom_site_label_D
_geom_hbond_atom_site_label_H
_geom_hbond_atom_site_label_A
_geom_hbond_distance_DH
_geom_hbond_distance_HA
_geom_hbond_distance_DA
_geom_hbond_angle_DHA
_geom_hbond_site_symmetry_A
O1C1 H1C1 O2A 0.84 2.09 2.814(5) 144.1 .
O1C1 H1C1 O1D1 0.84 2.34 2.862(5) 120.5 .
O1C H1C O2A1 0.84 2.01 2.722(5) 142.2 1_645
O1C H1C O1D 0.84 2.39 2.876(5) 117.4 .
O6W H6W1 O4C1 0.83(2) 1.77(2) 2.592(5) 171(6) .
O6W H6W2 O10W 0.83(2) 1.85(2) 2.675(5) 174(6) .
O1A H1A O7W 0.84 1.86 2.612(5) 148.7 1_545
O5W H5W1 O4C 0.93(7) 1.68(7) 2.612(5) 179(6) 2_676
O5W H5W2 O18W 0.78(7) 2.00(7) 2.761(8) 167(7) 2_676
O5W H5W2 O24B 0.78(7) 2.02(7) 2.773(18) 165(7) 2_676
O1B1 H1B1 O1C1 0.84 1.90 2.727(5) 167.0 .
O1A1 H1A1 O8W 0.84 2.02 2.766(5) 147.8 2_575
O1D H1D O1A 0.84 2.01 2.785(5) 154.0 .
O1D1 H1D1 O1A1 0.84 1.94 2.728(5) 156.7 .
O4W H4W1 O3C 0.76(6) 1.89(6) 2.648(5) 173(7) 2_676
O1B H1B O1C 0.84 1.90 2.724(5) 167.8 .
O3W H3W1 O12W 0.94(7) 1.80(7) 2.705(6) 161(6) 1_565
O3W H3W2 O15W 0.73(7) 1.98(7) 2.575(6) 139(7) 1_565
O1W H1W1 O16W 0.80(2) 1.98(5) 2.631(6) 137(7) 1_465
O2W H2W1 O3C1 0.90(8) 1.73(8) 2.620(6) 167(7) .
O2W H2W2 O4B 0.76(8) 1.97(8) 2.637(6) 145(8) 1_565
N2R H2R O11W 0.88 1.90 2.699(6) 149.2 .
N2Y H2Y O14W 0.88 1.88 2.737(6) 164.4 1_655
N1X H1X O20W 0.88 1.86 2.728(9) 169.7 .
N2X H2X O20A 0.88 2.33 3.159(12) 156.8 .
N2Z H2Z O9W 0.88 1.92 2.728(6) 152.0 1_546
O7W H7W1 O2D1 0.83(2) 1.99(2) 2.817(5) 179(7) .
O7W H7W2 O3A1 0.83(2) 1.95(2) 2.775(5) 174(6) 1_655
O8W H8W1 O2D 0.82(2) 2.07(2) 2.886(5) 170(6) 2_675
O8W H8W2 O3A 0.81(2) 1.98(2) 2.789(5) 175(6) 2_575
O9W H9W1 O4A 0.93(7) 2.03(7) 2.899(5) 155(5) .
O9W H9W2 O8W 0.79(7) 2.04(7) 2.820(6) 169(7) .
O10W H10W O2B1 0.82(7) 2.04(7) 2.855(5) 176(6) 1_655
O10W H101 O12W 0.99(7) 1.82(7) 2.773(6) 162(5) 1_565
O11W H111 O4A1 0.84(2) 1.95(4) 2.691(5) 148(6) .
O11W H112 O11W 0.82(2) 2.44(4) 3.159(8) 148(6) 2_485
O12W H12W O13W 0.83(2) 2.01(3) 2.782(6) 156(6) .
O12W H121 O3D1 0.83(2) 1.95(2) 2.786(5) 178(6) 1_545
O13W H131 O3A1 0.91(7) 1.94(7) 2.794(6) 156(6) 1_645
O13W H132 O3B1 0.74(7) 2.17(7) 2.840(6) 152(8) 1_645
O14W H141 O4B 0.82(2) 2.16(2) 2.979(6) 178(7) .
O14W H142 O3D1 0.81(2) 1.98(2) 2.791(5) 176(7) 1_545
O15W H15W O3B1 1.01(7) 2.00(7) 2.682(6) 123(5) 1_645
O15W H151 O2C 0.82(7) 2.26(7) 3.011(6) 154(7) 2_666
O16W H162 O3B 0.82(2) 2.09(4) 2.852(6) 154(7) 2_666
O17W H171 O13W 0.83(2) 2.01(2) 2.845(6) 175(8) .
O17W H172 O2D1 0.82(2) 2.04(2) 2.856(6) 171(7) 1_545
O19W H191 O3A 0.84(2) 2.17(5) 2.952(8) 156(12) 1_655
O19W H192 O2B 0.83(2) 2.37(11) 2.794(7) 112(10) 1_655

loop_
_geom_torsion_atom_site_label_1
_geom_torsion_atom_site_label_2
_geom_torsion_atom_site_label_3
_geom_torsion_atom_site_label_4
_geom_torsion
_geom_torsion_site_symmetry_1
_geom_torsion_site_symmetry_2
_geom_torsion_site_symmetry_3
_geom_torsion_site_symmetry_4
_geom_torsion_publ_flag
O2C1 S1C1 C3C1 C2C1 -22.0(5) . . . . ?
O3C1 S1C1 C3C1 C2C1 -144.1(4) . . . . ?
O4C1 S1C1 C3C1 C2C1 98.3(4) . . . . ?
O2C1 S1C1 C3C1 C4C1 161.8(4) . . . . ?
O3C1 S1C1 C3C1 C4C1 39.7(5) . . . . ?
O4C1 S1C1 C3C1 C4C1 -78.0(4) . . . . ?
O1B C6B C5B C4B -178.9(4) . . . . ?
C1B C6B C5B C4B 0.4(7) . . . . ?
O1B C6B C5B C7B 0.9(7) . . . . ?
C1B C6B C5B C7B -179.8(4) . . . . ?
C3B C4B C5B C6B 0.7(7) . . . . ?
C3B C4B C5B C7B -179.2(4) . . . . ?
C4B1 C5B1 C7B1 C1C1 -106.0(5) . . . . ?
C6B1 C5B1 C7B1 C1C1 72.6(6) . . . . ?
C1B1 C2B1 C3B1 C4B1 -1.6(7) . . . . ?
C1B1 C2B1 C3B1 S1B1 176.6(4) . . . . ?
O2B1 S1B1 C3B1 C2B1 29.3(4) . . . . ?
O4B1 S1B1 C3B1 C2B1 152.1(4) . . . . ?
O3B1 S1B1 C3B1 C2B1 -88.7(4) . . . . ?
O2B1 S1B1 C3B1 C4B1 -152.6(4) . . . . ?
O4B1 S1B1 C3B1 C4B1 -29.7(5) . . . . ?
O3B1 S1B1 C3B1 C4B1 89.5(4) . . . . ?
C3C C2C C1C C6C 1.1(7) . . . . ?
C3C C2C C1C C7B -178.2(4) . . . . ?
C3C C4C C5C C6C -1.3(7) . . . . ?
C3C C4C C5C C7C 178.0(4) . . . . ?
C5B C4B C3B C2B -1.1(7) . . . . ?
C5B C4B C3B S1B 175.0(4) . . . . ?
O3B S1B C3B C4B 28.7(5) . . . . ?
O2B S1B C3B C4B 151.0(4) . . . . ?
O4B S1B C3B C4B -92.4(4) . . . . ?
O3B S1B C3B C2B -155.1(4) . . . . ?
O2B S1B C3B C2B -32.8(5) . . . . ?
O4B S1B C3B C2B 83.8(4) . . . . ?
C5D1 C4D1 C3D1 C2D1 0.2(7) . . . . ?
C5D1 C4D1 C3D1 S1D1 175.7(4) . . . . ?
O4D1 S1D1 C3D1 C4D1 9.1(5) . . . . ?
O3D1 S1D1 C3D1 C4D1 131.4(4) . . . . ?
O2D1 S1D1 C3D1 C4D1 -111.3(4) . . . . ?
O4D1 S1D1 C3D1 C2D1 -175.3(4) . . . . ?
O3D1 S1D1 C3D1 C2D1 -53.0(4) . . . . ?
O2D1 S1D1 C3D1 C2D1 64.3(4) . . . . ?
O1D1 C6D1 C1D1 C2D1 179.8(4) . . . . ?
C5D1 C6D1 C1D1 C2D1 -1.1(7) . . . . ?
O1D1 C6D1 C1D1 C7C1 -1.7(7) . . . . ?
C5D1 C6D1 C1D1 C7C1 177.5(4) . . . . ?
C4C1 C3C1 C2C1 C1C1 1.1(7) . . . . ?
S1C1 C3C1 C2C1 C1C1 -175.1(4) . . . . ?
C4B1 C5B1 C6B1 O1B1 179.2(4) . . . . ?
C7B1 C5B1 C6B1 O1B1 0.5(7) . . . . ?
C4B1 C5B1 C6B1 C1B1 -1.5(7) . . . . ?
C7B1 C5B1 C6B1 C1B1 179.8(4) . . . . ?
C5C C4C C3C C2C -1.5(7) . . . . ?
C5C C4C C3C S1C 171.3(4) . . . . ?
C1C C2C C3C C4C 1.5(7) . . . . ?
C1C C2C C3C S1C -171.1(4) . . . . ?
O2C S1C C3C C4C 156.0(4) . . . . ?
O3C S1C C3C C4C 34.4(5) . . . . ?
O4C S1C C3C C4C -83.8(4) . . . . ?
O2C S1C C3C C2C -31.2(5) . . . . ?
O3C S1C C3C C2C -152.8(4) . . . . ?
O4C S1C C3C C2C 89.0(4) . . . . ?
C4C C5C C6C O1C -174.4(4) . . . . ?
C7C C5C C6C O1C 6.4(7) . . . . ?
C4C C5C C6C C1C 4.1(7) . . . . ?
C7C C5C C6C C1C -175.1(4) . . . . ?
C2C C1C C6C O1C 174.5(4) . . . . ?
C7B C1C C6C O1C -6.1(6) . . . . ?
C2C C1C C6C C5C -4.1(7) . . . . ?
C7B C1C C6C C5C 175.3(4) . . . . ?
C4C C5C C7C C1D -75.2(6) . . . . ?
C6C C5C C7C C1D 104.0(5) . . . . ?
O1C1 C6C1 C1C1 C2C1 176.4(4) . . . . ?
C5C1 C6C1 C1C1 C2C1 -2.7(7) . . . . ?
O1C1 C6C1 C1C1 C7B1 -4.2(6) . . . . ?
C5C1 C6C1 C1C1 C7B1 176.7(4) . . . . ?
C3C1 C2C1 C1C1 C6C1 1.1(7) . . . . ?
C3C1 C2C1 C1C1 C7B1 -178.3(4) . . . . ?
C5B1 C7B1 C1C1 C6C1 -99.0(5) . . . . ?
C5B1 C7B1 C1C1 C2C1 80.4(5) . . . . ?
C2C1 C3C1 C4C1 C5C1 -1.8(7) . . . . ?
S1C1 C3C1 C4C1 C5C1 174.4(4) . . . . ?
C3D1 C4D1 C5D1 C6D1 -0.2(7) . . . . ?
C3D1 C4D1 C5D1 C7D1 -178.5(4) . . . . ?
O1D1 C6D1 C5D1 C4D1 179.8(4) . . . . ?
C1D1 C6D1 C5D1 C4D1 0.7(7) . . . . ?
O1D1 C6D1 C5D1 C7D1 -2.0(7) . . . . ?
C1D1 C6D1 C5D1 C7D1 178.9(4) . . . . ?
C1A1 C7D1 C5D1 C4D1 -110.0(5) . . . . ?
C1A1 C7D1 C5D1 C6D1 71.8(6) . . . . ?
C1A C2A C3A C4A 2.0(7) . . . . ?
C1A C2A C3A S1A 178.4(4) . . . . ?
O4A S1A C3A C2A 51.5(5) . . . . ?
O3A S1A C3A C2A 173.9(4) . . . . ?
O2A S1A C3A C2A -67.9(4) . . . . ?
O4A S1A C3A C4A -132.1(4) . . . . ?
O3A S1A C3A C4A -9.8(5) . . . . ?
O2A S1A C3A C4A 108.5(4) . . . . ?
C2C C1C C7B C5B 82.3(6) . . . . ?
C6C C1C C7B C5B -97.0(5) . . . . ?
C6B C5B C7B C1C 72.9(6) . . . . ?
C4B C5B C7B C1C -107.2(5) . . . . ?
C6D1 C1D1 C2D1 C3D1 1.0(7) . . . . ?
C7C1 C1D1 C2D1 C3D1 -177.6(4) . . . . ?
C4D1 C3D1 C2D1 C1D1 -0.6(7) . . . . ?
S1D1 C3D1 C2D1 C1D1 -176.2(4) . . . . ?
C2B1 C3B1 C4B1 C5B1 0.7(7) . . . . ?
S1B1 C3B1 C4B1 C5B1 -177.4(4) . . . . ?
C6B1 C5B1 C4B1 C3B1 0.8(7) . . . . ?
C7B1 C5B1 C4B1 C3B1 179.5(4) . . . . ?
C3A1 C4A1 C5A1 C6A1 -1.4(7) . . . . ?
C3A1 C4A1 C5A1 C7A1 176.0(4) . . . . ?
O1A1 C6A1 C5A1 C4A1 179.8(4) . . . . ?
C1A1 C6A1 C5A1 C4A1 2.0(7) . . . . ?
O1A1 C6A1 C5A1 C7A1 2.6(7) . . . . ?
C1A1 C6A1 C5A1 C7A1 -175.2(4) . . . . ?
C2D1 C1D1 C7C1 C5C1 104.7(5) . . . . ?
C6D1 C1D1 C7C1 C5C1 -73.9(6) . . . . ?
C1D C2D C3D C4D 0.4(8) . . . . ?
C1D C2D C3D S1D 177.9(4) . . . . ?
O2D S1D C3D C4D -165.7(4) . . . . ?
O4D S1D C3D C4D -43.4(5) . . . . ?
O3D S1D C3D C4D 74.8(5) . . . . ?
O2D S1D C3D C2D 16.7(5) . . . . ?
O4D S1D C3D C2D 139.0(5) . . . . ?
O3D S1D C3D C2D -102.7(5) . . . . ?
C3B1 C2B1 C1B1 C6B1 0.9(7) . . . . ?
C3B1 C2B1 C1B1 C7A1 -175.8(4) . . . . ?
O1B1 C6B1 C1B1 C2B1 -180.0(4) . . . . ?
C5B1 C6B1 C1B1 C2B1 0.7(7) . . . . ?
O1B1 C6B1 C1B1 C7A1 -3.2(6) . . . . ?
C5B1 C6B1 C1B1 C7A1 177.4(4) . . . . ?
C3A1 C2A1 C1A1 C6A1 0.5(7) . . . . ?
C3A1 C2A1 C1A1 C7D1 -176.4(4) . . . . ?
O1A1 C6A1 C1A1 C2A1 -179.5(4) . . . . ?
C5A1 C6A1 C1A1 C2A1 -1.6(7) . . . . ?
O1A1 C6A1 C1A1 C7D1 -2.8(6) . . . . ?
C5A1 C6A1 C1A1 C7D1 175.2(4) . . . . ?
C5D1 C7D1 C1A1 C2A1 76.3(6) . . . . ?
C5D1 C7D1 C1A1 C6A1 -100.5(5) . . . . ?
C2D C3D C4D C5D 0.9(8) . . . . ?
S1D C3D C4D C5D -176.7(4) . . . . ?
C2B1 C1B1 C7A1 C5A1 101.8(5) . . . . ?
C6B1 C1B1 C7A1 C5A1 -74.8(6) . . . . ?
C4A1 C5A1 C7A1 C1B1 -69.6(6) . . . . ?
C6A1 C5A1 C7A1 C1B1 107.6(5) . . . . ?
C3D C4D C5D C6D -1.3(8) . . . . ?
C3D C4D C5D C7D 179.1(5) . . . . ?
O1D C6D C5D C4D 179.0(4) . . . . ?
C1D C6D C5D C4D 0.5(7) . . . . ?
O1D C6D C5D C7D -1.4(7) . . . . ?
C1D C6D C5D C7D -179.9(4) . . . . ?
C1A C7D C5D C4D -112.2(5) . . . . ?
C1A C7D C5D C6D 68.2(6) . . . . ?
C3C1 C4C1 C5C1 C6C1 0.2(7) . . . . ?
C3C1 C4C1 C5C1 C7C1 179.3(4) . . . . ?
O1C1 C6C1 C5C1 C4C1 -177.0(4) . . . . ?
C1C1 C6C1 C5C1 C4C1 2.0(7) . . . . ?
O1C1 C6C1 C5C1 C7C1 3.9(7) . . . . ?
C1C1 C6C1 C5C1 C7C1 -177.0(4) . . . . ?
C1D1 C7C1 C5C1 C4C1 -73.7(6) . . . . ?
C1D1 C7C1 C5C1 C6C1 105.4(5) . . . . ?
C3D C2D C1D C6D -1.1(7) . . . . ?
C3D C2D C1D C7C 178.1(5) . . . . ?
O1D C6D C1D C2D -177.9(4) . . . . ?
C5D C6D C1D C2D 0.7(7) . . . . ?
O1D C6D C1D C7C 2.9(7) . . . . ?
C5D C6D C1D C7C -178.6(4) . . . . ?
C5C C7C C1D C2D 107.1(5) . . . . ?
C5C C7C C1D C6D -73.7(6) . . . . ?
C4B C3B C2B C1B 0.3(8) . . . . ?
S1B C3B C2B C1B -176.0(4) . . . . ?
C5A1 C4A1 C3A1 C2A1 0.3(7) . . . . ?
C5A1 C4A1 C3A1 S1A1 -176.1(4) . . . . ?
C1A1 C2A1 C3A1 C4A1 0.2(7) . . . . ?
C1A1 C2A1 C3A1 S1A1 176.6(4) . . . . ?
O4A1 S1A1 C3A1 C4A1 -123.7(4) . . . . ?
O2A1 S1A1 C3A1 C4A1 116.1(4) . . . . ?
O3A1 S1A1 C3A1 C4A1 -3.4(4) . . . . ?
O4A1 S1A1 C3A1 C2A1 59.8(4) . . . . ?
O2A1 S1A1 C3A1 C2A1 -60.4(4) . . . . ?
O3A1 S1A1 C3A1 C2A1 -179.9(4) . . . . ?
C3B C2B C1B C6B 0.8(7) . . . . ?
C3B C2B C1B C7A -177.9(5) . . . . ?
O1B C6B C1B C2B 178.3(4) . . . . ?
C5B C6B C1B C2B -1.1(7) . . . . ?
O1B C6B C1B C7A -3.1(7) . . . . ?
C5B C6B C1B C7A 177.5(4) . . . . ?
C5A C7A C1B C2B 103.0(5) . . . . ?
C5A C7A C1B C6B -75.6(6) . . . . ?
O1A C6A C5A C4A -177.6(4) . . . . ?
C1A C6A C5A C4A 2.6(7) . . . . ?
O1A C6A C5A C7A 6.7(7) . . . . ?
C1A C6A C5A C7A -173.1(4) . . . . ?
C1B C7A C5A C6A 106.9(5) . . . . ?
C1B C7A C5A C4A -68.8(6) . . . . ?
C2A C3A C4A C5A -2.0(7) . . . . ?
S1A C3A C4A C5A -178.3(4) . . . . ?
C6A C5A C4A C3A -0.3(7) . . . . ?
C7A C5A C4A C3A 175.7(4) . . . . ?
O1A C6A C1A C2A 177.6(4) . . . . ?
C5A C6A C1A C2A -2.6(7) . . . . ?
O1A C6A C1A C7D -4.7(6) . . . . ?
C5A C6A C1A C7D 175.1(4) . . . . ?
C3A C2A C1A C6A 0.2(7) . . . . ?
C3A C2A C1A C7D -177.5(4) . . . . ?
C5D C7D C1A C6A -102.0(5) . . . . ?
C5D C7D C1A C2A 75.7(6) . . . . ?
C10R N2R C6R C7R 0.1(7) . . . . ?
C10R N2R C6R C1R -179.9(4) . . . . ?
C11R C12R C7R C6R -0.4(7) . . . . ?
C11R C12R C7R C8R 179.1(5) . . . . ?
N2R C6R C7R C12R 0.3(7) . . . . ?
C1R C6R C7R C12R -179.7(4) . . . . ?
N2R C6R C7R C8R -179.2(4) . . . . ?
C1R C6R C7R C8R 0.8(7) . . . . ?
C12R C7R C8R C9R 179.7(5) . . . . ?
C6R C7R C8R C9R -0.7(7) . . . . ?
C6R N2R C10R C11R -0.5(7) . . . . ?
C1R C2R C3R C4R -1.6(7) . . . . ?
C9R C2R C3R C4R 177.0(5) . . . . ?
C5R N1R C1R C2R 1.6(7) . . . . ?
C5R N1R C1R C6R -176.8(4) . . . . ?
C3R C2R C1R N1R -0.1(7) . . . . ?
C9R C2R C1R N1R -178.8(5) . . . . ?
C3R C2R C1R C6R 178.3(4) . . . . ?
C9R C2R C1R C6R -0.4(7) . . . . ?
N2R C6R C1R N1R -1.7(7) . . . . ?
C7R C6R C1R N1R 178.3(4) . . . . ?
N2R C6R C1R C2R 179.8(4) . . . . ?
C7R C6R C1R C2R -0.2(7) . . . . ?
C7R C12R C11R C10R 0.1(7) . . . . ?
N2R C10R C11R C12R 0.4(8) . . . . ?
C7R C8R C9R C2R 0.2(8) . . . . ?
C3R C2R C9R C8R -178.2(5) . . . . ?
C1R C2R C9R C8R 0.4(7) . . . . ?
C2R C3R C4R C5R 1.8(8) . . . . ?
C1R N1R C5R C4R -1.5(7) . . . . ?
C3R C4R C5R N1R -0.2(8) . . . . ?
C6Y C7Y C12Y C11Y 1.2(7) . . . . ?
C8Y C7Y C12Y C11Y -178.6(5) . . . . ?
C10Y N2Y C6Y C7Y 0.0(7) . . . . ?
C10Y N2Y C6Y C1Y 178.5(4) . . . . ?
C12Y C7Y C6Y N2Y -0.7(7) . . . . ?
C8Y C7Y C6Y N2Y 179.1(4) . . . . ?
C12Y C7Y C6Y C1Y -179.2(4) . . . . ?
C8Y C7Y C6Y C1Y 0.6(7) . . . . ?
C1Y C2Y C3Y C4Y -0.2(7) . . . . ?
C9Y C2Y C3Y C4Y 178.5(5) . . . . ?
C1Y N1Y C5Y C4Y -0.3(8) . . . . ?
C1Y C2Y C9Y C8Y -1.2(8) . . . . ?
C3Y C2Y C9Y C8Y -179.9(5) . . . . ?
C2Y C9Y C8Y C7Y 0.8(8) . . . . ?
C6Y C7Y C8Y C9Y -0.4(7) . . . . ?
C12Y C7Y C8Y C9Y 179.3(5) . . . . ?
C5Y N1Y C1Y C2Y 1.0(8) . . . . ?
C5Y N1Y C1Y C6Y -179.8(5) . . . . ?
C3Y C2Y C1Y N1Y -0.7(8) . . . . ?
C9Y C2Y C1Y N1Y -179.5(5) . . . . ?
C3Y C2Y C1Y C6Y -179.9(5) . . . . ?
C9Y C2Y C1Y C6Y 1.3(7) . . . . ?
N2Y C6Y C1Y N1Y 1.2(7) . . . . ?
C7Y C6Y C1Y N1Y 179.7(5) . . . . ?
N2Y C6Y C1Y C2Y -179.5(4) . . . . ?
C7Y C6Y C1Y C2Y -1.0(7) . . . . ?
C7Y C12Y C11Y C10Y -0.9(7) . . . . ?
C2Y C3Y C4Y C5Y 0.8(8) . . . . ?
N1Y C5Y C4Y C3Y -0.6(9) . . . . ?
C6Y N2Y C10Y C11Y 0.2(7) . . . . ?
C12Y C11Y C10Y N2Y 0.3(7) . . . . ?
C1X N1X C5X C4X -2.6(8) . . . . ?
C5X N1X C1X C2X 1.2(7) . . . . ?
C5X N1X C1X C6X -176.0(5) . . . . ?
C3X C2X C1X N1X 1.4(7) . . . . ?
C9X C2X C1X N1X -176.6(4) . . . . ?
C3X C2X C1X C6X 178.7(5) . . . . ?
C9X C2X C1X C6X 0.6(7) . . . . ?
N2X C6X C1X N1X -4.0(7) . . . . ?
C7X C6X C1X N1X 175.1(5) . . . . ?
N2X C6X C1X C2X 178.7(5) . . . . ?
C7X C6X C1X C2X -2.2(7) . . . . ?
C7X C8X C9X C2X -2.5(8) . . . . ?
C3X C2X C9X C8X -176.3(5) . . . . ?
C1X C2X C9X C8X 1.7(7) . . . . ?
C1X C2X C3X C4X -2.7(7) . . . . ?
C9X C2X C3X C4X 175.3(5) . . . . ?
N2X C6X C7X C12X 2.6(7) . . . . ?
C1X C6X C7X C12X -176.5(5) . . . . ?
N2X C6X C7X C8X -179.5(5) . . . . ?
C1X C6X C7X C8X 1.4(7) . . . . ?
C9X C8X C7X C6X 1.0(8) . . . . ?
C9X C8X C7X C12X 178.8(5) . . . . ?
C2X C3X C4X C5X 1.5(7) . . . . ?
N1X C5X C4X C3X 1.2(7) . . . . ?
C7X C6X N2X C10X -1.8(8) . . . . ?
C1X C6X N2X C10X 177.3(5) . . . . ?
C6X C7X C12X C11X -1.9(8) . . . . ?
C8X C7X C12X C11X -179.8(5) . . . . ?
C7X C12X C11X C10X 0.4(8) . . . . ?
C6X N2X C10X C11X 0.2(8) . . . . ?
C12X C11X C10X N2X 0.4(8) . . . . ?
C6Z N2Z C10Z C11Z 0.8(8) . . . . ?
N2Z C10Z C11Z C12Z -0.2(8) . . . . ?
C10Z N2Z C6Z C7Z 0.2(7) . . . . ?
C10Z N2Z C6Z C1Z 179.0(5) . . . . ?
C5Z N1Z C1Z C2Z 3.0(8) . . . . ?
C5Z N1Z C1Z C6Z -176.1(5) . . . . ?
N2Z C6Z C1Z N1Z 0.2(7) . . . . ?
C7Z C6Z C1Z N1Z 178.9(5) . . . . ?
N2Z C6Z C1Z C2Z -179.0(5) . . . . ?
C7Z C6Z C1Z C2Z -0.3(8) . . . . ?
C10Z C11Z C12Z C7Z -1.3(8) . . . . ?
C4Z C3Z C2Z C1Z -3.3(8) . . . . ?
C4Z C3Z C2Z C9Z 174.9(5) . . . . ?
N1Z C1Z C2Z C3Z -0.2(8) . . . . ?
C6Z C1Z C2Z C3Z 179.0(5) . . . . ?
N1Z C1Z C2Z C9Z -178.4(5) . . . . ?
C6Z C1Z C2Z C9Z 0.7(8) . . . . ?
C11Z C12Z C7Z C6Z 2.2(8) . . . . ?
C11Z C12Z C7Z C8Z -178.3(5) . . . . ?
N2Z C6Z C7Z C12Z -1.7(7) . . . . ?
C1Z C6Z C7Z C12Z 179.5(5) . . . . ?
N2Z C6Z C7Z C8Z 178.8(5) . . . . ?
C1Z C6Z C7Z C8Z 0.0(8) . . . . ?
C2Z C3Z C4Z C5Z 3.8(8) . . . . ?
C3Z C2Z C9Z C8Z -179.0(5) . . . . ?
C1Z C2Z C9Z C8Z -0.9(8) . . . . ?
C2Z C9Z C8Z C7Z 0.6(8) . . . . ?
C12Z C7Z C8Z C9Z -179.7(5) . . . . ?
C6Z C7Z C8Z C9Z -0.2(8) . . . . ?
C1Z N1Z C5Z C4Z -2.5(8) . . . . ?
C3Z C4Z C5Z N1Z -0.9(8) . . . . ?
